data_4003346
loop_
_publ_author_name
'Fang, Wei-Hui'
'Wang, Jian-Fang'
'Zhang, Lei'
'Zhang, Jian'

_publ_section_title
;
 Titanium--Oxo Cluster Based Precise Assembly for Multidimensional
 Materials
;
_journal_issue 7
_journal_name_full 'Chemistry of Materials'
_journal_page_first 2681
_journal_paper_doi 10.1021/acs.chemmater.7b00324
_journal_volume 29
_journal_year 2017
_chemical_formula_sum 'C108 H176 Br4 Cu4 N4 O48 P4 Ti12'
_chemical_formula_weight 3571.01
_space_group_IT_number 2
_space_group_name_Hall '-P 1'
_space_group_name_H-M_alt 'P -1'
_symmetry_cell_setting triclinic
_symmetry_space_group_name_H-M 'P -1'
_atom_sites_solution_hydrogens geom
_atom_sites_solution_primary direct
_atom_sites_solution_secondary difmap
_audit_creation_method SHELXL-97
_cell_angle_alpha 99.185(8)
_cell_angle_beta 104.314(6)
_cell_angle_gamma 104.895(6)
_cell_formula_units_Z 2
_cell_length_a 13.560(2)
_cell_length_b 25.683(5)
_cell_length_c 26.590(5)
_cell_measurement_reflns_used 14549
_cell_measurement_temperature 173(2)
_cell_measurement_theta_max 27.5011
_cell_measurement_theta_min 2.6464
_cell_volume 8421(3)
_computing_structure_refinement 'SHELXL-97 (Sheldrick, 1997)'
_computing_structure_solution 'SHELXS-97 (Sheldrick, 1990)'
_diffrn_ambient_temperature 173(2)
_diffrn_measured_fraction_theta_full 0.943
_diffrn_measured_fraction_theta_max 0.943
_diffrn_measurement_device_type mecury
_diffrn_measurement_method '\w scans'
_diffrn_radiation_monochromator graphite
_diffrn_radiation_source 'fine-focus sealed tube'
_diffrn_radiation_type MoK\a
_diffrn_radiation_wavelength 0.71073
_diffrn_reflns_av_R_equivalents 0.0323
_diffrn_reflns_av_sigmaI/netI 0.0591
_diffrn_reflns_limit_h_max 16
_diffrn_reflns_limit_h_min -16
_diffrn_reflns_limit_k_max 31
_diffrn_reflns_limit_k_min -31
_diffrn_reflns_limit_l_max 32
_diffrn_reflns_limit_l_min -32
_diffrn_reflns_number 57867
_diffrn_reflns_theta_full 26.00
_diffrn_reflns_theta_max 26.00
_diffrn_reflns_theta_min 2.65
_diffrn_standards_decay_% none
_diffrn_standards_interval_count none
_diffrn_standards_interval_time none
_diffrn_standards_number none
_exptl_absorpt_coefficient_mu 2.082
_exptl_absorpt_correction_T_max 1.0000
_exptl_absorpt_correction_T_min 0.8023
_exptl_absorpt_correction_type multi-scan
_exptl_crystal_colour yellow
_exptl_crystal_density_diffrn 1.408
_exptl_crystal_density_method 'not measured'
_exptl_crystal_description Prism
_exptl_crystal_F_000 3632
_exptl_crystal_size_max 0.14
_exptl_crystal_size_mid 0.11
_exptl_crystal_size_min 0.04
_platon_squeeze_details ' ?'
_refine_diff_density_max 0.820
_refine_diff_density_min -0.610
_refine_diff_density_rms 0.078
_refine_ls_extinction_method none
_refine_ls_goodness_of_fit_ref 1.055
_refine_ls_hydrogen_treatment mixed
_refine_ls_matrix_type full
_refine_ls_number_parameters 1630
_refine_ls_number_reflns 31227
_refine_ls_number_restraints 9
_refine_ls_restrained_S_all 1.059
_refine_ls_R_factor_all 0.0935
_refine_ls_R_factor_gt 0.0618
_refine_ls_shift/su_max 0.026
_refine_ls_shift/su_mean 0.000
_refine_ls_structure_factor_coef Fsqd
_refine_ls_weighting_details 'calc w=1/[\s^2^(Fo^2^)+(0.0915P)^2^+4.8320P] where P=(Fo^2^+2Fc^2^)/3'
_refine_ls_weighting_scheme calc
_refine_ls_wR_factor_gt 0.1672
_refine_ls_wR_factor_ref 0.1907
_reflns_number_gt 20453
_reflns_number_total 31227
_reflns_threshold_expression >2sigma(I)
_cod_data_source_file cm7b00324_si_002.cif
_cod_data_source_block PTC-33
_cod_depositor_comments
;
The following automatic conversions were performed:

data item '_exptl_absorpt_correction_type' value 'Multi-scan' was
changed to 'multi-scan' in accordance with the
/home/saulius/struct/COD-crude-data/automatic-downloads/DataCite-retrospective/ACS/depositions/lib/dictionaries/cif_core.dic
dictionary named 'cif_core.dic' version 2.4.2 last updated on
2011-04-26.

Automatic conversion script
Id: cif_fix_values 6909 2019-04-08 15:41:33Z antanas 
;
_cod_original_cell_volume 8422(3)
_cod_original_sg_symbol_H-M P-1
_cod_database_code 4003346

loop_
_symmetry_equiv_pos_as_xyz
'x, y, z'
'-x, -y, -z'

loop_
_atom_site_label
_atom_site_type_symbol
_atom_site_fract_x
_atom_site_fract_y
_atom_site_fract_z
_atom_site_U_iso_or_equiv
_atom_site_adp_type
_atom_site_occupancy
_atom_site_symmetry_multiplicity
_atom_site_calc_flag
_atom_site_refinement_flags
Ti1 Ti 0.47669(5) 0.37630(2) 0.44799(2) 0.06164(16) Uani 1 1 d .
Ti2 Ti 0.33455(4) 0.42330(2) 0.50717(2) 0.05760(15) Uani 1 1 d .
Ti3 Ti 0.63278(4) 0.46473(2) 0.54864(2) 0.05766(15) Uani 1 1 d .
Ti4 Ti 0.31037(5) 0.04119(2) 0.94473(3) 0.07017(19) Uani 1 1 d .
Ti5 Ti 0.51281(5) 0.02710(2) 0.91846(2) 0.06682(18) Uani 1 1 d .
Ti6 Ti 0.50046(5) 0.09810(2) 1.05012(2) 0.06795(18) Uani 1 1 d .
Ti7 Ti -0.37151(4) 0.07706(2) 0.569647(19) 0.04955(14) Uani 1 1 d .
Ti8 Ti -0.29320(4) 0.05662(2) 0.47041(2) 0.05621(15) Uani 1 1 d .
Ti9 Ti -0.36838(4) -0.05942(2) 0.49578(2) 0.05398(15) Uani 1 1 d .
Ti10 Ti -0.06701(4) 0.53095(2) 0.88917(2) 0.05482(14) Uani 1 1 d .
Ti11 Ti 0.14787(4) 0.53265(2) 0.96628(2) 0.05038(14) Uani 1 1 d .
Ti12 Ti -0.10742(4) 0.41444(2) 0.916357(19) 0.04973(14) Uani 1 1 d .
Cu1 Cu 0.35319(4) 0.27126(2) 0.716623(19) 0.09282(16) Uani 1 1 d .
Cu2 Cu 0.30996(4) 0.260689(19) 0.807474(17) 0.08144(15) Uani 1 1 d .
Cu3 Cu 0.17487(4) 0.195046(19) 0.70784(2) 0.09465(19) Uani 1 1 d .
Cu4 Cu 0.16511(4) 0.29240(2) 0.74150(2) 0.09724(15) Uani 1 1 d .
Br1 Br 0.34927(3) 0.181184(13) 0.746021(14) 0.06857(10) Uani 1 1 d .
Br2 Br 0.14613(3) 0.254343(16) 0.647113(12) 0.07286(10) Uani 1 1 d .
Br3 Br 0.38379(3) 0.350922(13) 0.785709(15) 0.07615(12) Uani 1 1 d .
Br4 Br 0.11777(3) 0.231659(17) 0.798867(14) 0.07979(12) Uani 1 1 d .
P1 P 0.49618(7) 0.51856(3) 0.61188(3) 0.0599(2) Uani 1 1 d .
P2 P 0.71419(8) 0.08187(4) 1.02528(4) 0.0716(3) Uani 1 1 d .
P3 P 0.11313(6) 0.41524(3) 0.99919(3) 0.0520(2) Uani 1 1 d .
P4 P -0.45671(6) -0.04107(3) 0.59826(3) 0.0562(2) Uani 1 1 d .
N1 N 0.4298(2) 0.27233(11) 0.66118(10) 0.0687(8) Uani 1 1 d .
N2 N 0.4141(2) 0.26156(10) 0.87680(10) 0.0638(8) Uani 1 1 d .
N3 N 0.0687(2) 0.11829(11) 0.68241(11) 0.0652(8) Uani 1 1 d .
N4 N 0.1236(2) 0.36187(11) 0.74702(11) 0.0734(8) Uani 1 1 d .
C1 C 0.4152(2) 0.30283(12) 0.62563(12) 0.0613(9) Uani 1 1 d .
H1A H 0.3758 0.3280 0.6301 0.074 Uiso 1 1 calc R
C2 C 0.4551(2) 0.29955(12) 0.58204(12) 0.0616(9) Uani 1 1 d .
C3 C 0.5099(3) 0.26167(16) 0.57482(14) 0.0814(11) Uani 1 1 d .
H3A H 0.5375 0.2583 0.5453 0.098 Uiso 1 1 calc R
C4 C 0.5244(3) 0.22871(15) 0.61094(15) 0.0913(11) Uani 1 1 d .
H4A H 0.5613 0.2023 0.6066 0.110 Uiso 1 1 calc R
C5 C 0.4836(3) 0.23562(16) 0.65329(15) 0.0827(11) Uani 1 1 d .
H5A H 0.4938 0.2134 0.6783 0.099 Uiso 1 1 calc R
C6 C 0.4315(2) 0.33337(12) 0.54264(12) 0.0595(9) Uani 1 1 d .
C7 C 0.4870(3) 0.52825(13) 0.67870(12) 0.0645(9) Uani 1 1 d .
C8 C 0.5032(5) 0.57999(17) 0.70812(17) 0.134(2) Uani 1 1 d .
H8A H 0.5220 0.6114 0.6937 0.161 Uiso 1 1 calc R
C9 C 0.4921(6) 0.5869(2) 0.75944(19) 0.173(3) Uani 1 1 d .
H9A H 0.5019 0.6229 0.7795 0.208 Uiso 1 1 calc R
C10 C 0.4675(4) 0.5426(2) 0.78061(17) 0.1267(18) Uani 1 1 d .
H10A H 0.4628 0.5478 0.8160 0.152 Uiso 1 1 calc R
C11 C 0.4497(4) 0.49187(19) 0.75209(16) 0.1023(15) Uani 1 1 d .
H11A H 0.4292 0.4607 0.7666 0.123 Uiso 1 1 calc R
C12 C 0.4609(3) 0.48434(16) 0.70133(15) 0.0843(13) Uani 1 1 d .
H12A H 0.4502 0.4480 0.6818 0.101 Uiso 1 1 calc R
C13 C 0.1435(4) 0.3696(2) 0.5441(2) 0.137(2) Uani 1 1 d .
H13A H 0.1910 0.3533 0.5675 0.164 Uiso 1 1 calc R
C14 C 0.1191(6) 0.4081(4) 0.5784(3) 0.299(5) Uani 1 1 d .
H14A H 0.0789 0.3890 0.5996 0.448 Uiso 1 1 calc R
H14B H 0.0757 0.4269 0.5573 0.448 Uiso 1 1 calc R
H14C H 0.1856 0.4356 0.6023 0.448 Uiso 1 1 calc R
C15 C 0.0548(6) 0.3249(4) 0.5113(4) 0.332(5) Uani 1 1 d .
H15A H 0.0155 0.3070 0.5335 0.498 Uiso 1 1 calc R
H15B H 0.0794 0.2980 0.4914 0.498 Uiso 1 1 calc R
H15C H 0.0075 0.3386 0.4861 0.498 Uiso 1 1 calc R
C16 C 0.2285(4) 0.33824(17) 0.39896(17) 0.1008(17) Uani 1 1 d .
C17 C 0.1867(5) 0.2817(2) 0.4038(2) 0.148(3) Uani 1 1 d .
H17A H 0.1208 0.2621 0.3744 0.222 Uiso 1 1 calc R
H17B H 0.1712 0.2825 0.4380 0.222 Uiso 1 1 calc R
H17C H 0.2399 0.2624 0.4023 0.222 Uiso 1 1 calc R
C18 C 0.2104(7) 0.3575(3) 0.3569(3) 0.323(4) Uani 1 1 d .
H18A H 0.2491 0.3972 0.3661 0.484 Uiso 1 1 calc R
H18B H 0.1334 0.3516 0.3426 0.484 Uiso 1 1 calc R
H18C H 0.2348 0.3382 0.3298 0.484 Uiso 1 1 calc R
C19 C 0.4584(7) 0.2665(2) 0.3688(2) 0.208(3) Uani 1 1 d D
C20 C 0.4686(8) 0.2249(3) 0.3906(3) 0.262(5) Uani 1 1 d D
H20A H 0.4675 0.2337 0.4277 0.394 Uiso 1 1 calc R
H20B H 0.5367 0.2186 0.3900 0.394 Uiso 1 1 calc R
H20C H 0.4093 0.1913 0.3704 0.394 Uiso 1 1 calc R
C21 C 0.4547(7) 0.2665(3) 0.3171(3) 0.235(3) Uani 1 1 d .
H21A H 0.4463 0.2291 0.2976 0.352 Uiso 1 1 calc R
H21B H 0.5213 0.2923 0.3162 0.352 Uiso 1 1 calc R
H21C H 0.3939 0.2783 0.3001 0.352 Uiso 1 1 calc R
C22 C 0.7196(3) 0.39864(17) 0.46826(19) 0.1089(13) Uani 1 1 d .
C23 C 0.7414(3) 0.34920(19) 0.4848(2) 0.136(2) Uani 1 1 d .
H23A H 0.8026 0.3432 0.4741 0.205 Uiso 1 1 calc R
H23B H 0.6782 0.3166 0.4675 0.205 Uiso 1 1 calc R
H23C H 0.7578 0.3552 0.5237 0.205 Uiso 1 1 calc R
C24 C 0.7818(5) 0.4378(3) 0.4553(4) 0.375(3) Uani 1 1 d .
H24A H 0.7447 0.4646 0.4459 0.562 Uiso 1 1 calc R
H24B H 0.8014 0.4220 0.4245 0.562 Uiso 1 1 calc R
H24C H 0.8466 0.4565 0.4855 0.562 Uiso 1 1 calc R
C25 C 0.78114(3) 0.43850(4) 0.63944(8) 0.298(4) Uani 1 1 d DU
H25A H 0.7515 0.4598 0.6636 0.358 Uiso 1 1 calc R
C26 C 0.7666(9) 0.3897(3) 0.6544(3) 0.298(4) Uani 1 1 d DU
H26A H 0.6931 0.3759 0.6558 0.448 Uiso 1 1 calc R
H26B H 0.8169 0.3953 0.6898 0.448 Uiso 1 1 calc R
H26C H 0.7793 0.3625 0.6284 0.448 Uiso 1 1 calc R
C27 C 0.88998(6) 0.48038(6) 0.64631(13) 0.271 Uiso 1 1 d D
H27A H 0.9419 0.4803 0.6793 0.407 Uiso 1 1 calc R
H27B H 0.8825 0.5175 0.6483 0.407 Uiso 1 1 calc R
H27C H 0.9150 0.4700 0.6158 0.407 Uiso 1 1 calc R
C28 C 0.5026(4) 0.30400(15) 0.90290(15) 0.0946(15) Uani 1 1 d .
H28A H 0.5133 0.3368 0.8901 0.114 Uiso 1 1 calc R
C29 C 0.5781(4) 0.30293(17) 0.94656(18) 0.123(2) Uani 1 1 d .
H29A H 0.6406 0.3339 0.9632 0.148 Uiso 1 1 calc R
C30 C 0.5625(3) 0.25617(15) 0.96645(16) 0.0933(14) Uani 1 1 d .
H30A H 0.6138 0.2545 0.9973 0.112 Uiso 1 1 calc R
C31 C 0.4730(2) 0.21253(12) 0.94146(12) 0.0620(9) Uani 1 1 d .
C32 C 0.4002(3) 0.21586(12) 0.89635(12) 0.0606(9) Uani 1 1 d .
H32A H 0.3383 0.1849 0.8785 0.073 Uiso 1 1 calc R
C33 C 0.4496(3) 0.16104(12) 0.96205(13) 0.0680(10) Uani 1 1 d .
C34 C 0.8400(3) 0.13508(15) 1.03765(17) 0.0869(13) Uani 1 1 d .
C35 C 0.8675(5) 0.1586(3) 1.0018(3) 0.165(3) Uani 1 1 d .
H35A H 0.8190 0.1474 0.9666 0.198 Uiso 1 1 calc R
C36 C 0.9658(5) 0.2000(3) 1.0119(3) 0.192(3) Uani 1 1 d .
H36A H 0.9813 0.2141 0.9829 0.231 Uiso 1 1 calc R
C37 C 1.0325(5) 0.2190(3) 1.0562(4) 0.171(3) Uani 1 1 d .
C38 C 1.0076(7) 0.2005(4) 1.0943(4) 0.267(6) Uani 1 1 d .
H38A H 1.0555 0.2158 1.1295 0.320 Uiso 1 1 calc R
C39 C 0.9064(6) 0.1556(4) 1.0862(3) 0.279(5) Uani 1 1 d .
H39A H 0.8904 0.1423 1.1155 0.335 Uiso 1 1 calc R
C40 C 0.6135(4) 0.0850(2) 0.8428(2) 0.1834(18) Uani 1 1 d .
C41 C 0.7044(5) 0.0686(4) 0.8407(3) 0.212(3) Uani 1 1 d .
H41A H 0.7498 0.0946 0.8262 0.318 Uiso 1 1 calc R
H41B H 0.6815 0.0312 0.8176 0.318 Uiso 1 1 calc R
H41C H 0.7449 0.0686 0.8768 0.318 Uiso 1 1 calc R
C42 C 0.5761(7) 0.1159(3) 0.8147(4) 0.300(4) Uani 1 1 d .
H42A H 0.5139 0.1220 0.8241 0.450 Uiso 1 1 calc R
H42B H 0.5547 0.0975 0.7767 0.450 Uiso 1 1 calc R
H42C H 0.6314 0.1516 0.8219 0.450 Uiso 1 1 calc R
C43 C 0.2889(5) -0.0127(2) 0.82938(18) 0.126(2) Uani 1 1 d .
C44 C 0.2840(9) -0.0646(3) 0.8139(2) 0.288(6) Uani 1 1 d .
H44A H 0.2932 -0.0811 0.8449 0.431 Uiso 1 1 calc R
H44B H 0.3408 -0.0664 0.7977 0.431 Uiso 1 1 calc R
H44C H 0.2142 -0.0851 0.7877 0.431 Uiso 1 1 calc R
C45 C 0.2784(5) 0.0260(2) 0.79659(18) 0.139(2) Uani 1 1 d .
H45A H 0.2339 0.0059 0.7602 0.208 Uiso 1 1 calc R
H45B H 0.3494 0.0469 0.7959 0.208 Uiso 1 1 calc R
H45C H 0.2447 0.0518 0.8113 0.208 Uiso 1 1 calc R
C46 C 0.0883(5) 0.0554(3) 0.8886(4) 0.212(4) Uani 1 1 d .
C47 C 0.1018(6) 0.1106(3) 0.8881(4) 0.281(4) Uani 1 1 d .
H47A H 0.1723 0.1334 0.9124 0.422 Uiso 1 1 calc R
H47B H 0.0459 0.1221 0.8997 0.422 Uiso 1 1 calc R
H47C H 0.0969 0.1153 0.8518 0.422 Uiso 1 1 calc R
C48 C 0.0004(6) 0.0105(5) 0.8653(6) 0.337(9) Uani 1 1 d .
H48A H 0.0152 -0.0223 0.8757 0.505 Uiso 1 1 calc R
H48B H -0.0178 0.0047 0.8263 0.505 Uiso 1 1 calc R
H48C H -0.0596 0.0167 0.8769 0.505 Uiso 1 1 calc R
C49 C 0.2648(4) 0.0902(2) 1.0491(3) 0.170(3) Uani 1 1 d DU
C50 C 0.2530(5) 0.1439(3) 1.0497(3) 0.215(3) Uani 1 1 d .
H50A H 0.2016 0.1491 1.0688 0.322 Uiso 1 1 calc R
H50B H 0.2269 0.1473 1.0130 0.322 Uiso 1 1 calc R
H50C H 0.3224 0.1723 1.0679 0.322 Uiso 1 1 calc R
C51 C 0.2173(9) 0.0447(4) 1.0667(5) 0.355(4) Uani 1 1 d DU
H51A H 0.2423 0.0136 1.0551 0.533 Uiso 1 1 calc R
H51B H 0.1394 0.0340 1.0516 0.533 Uiso 1 1 calc R
H51C H 0.2369 0.0544 1.1058 0.533 Uiso 1 1 calc R
C52 C 0.5938(7) 0.2132(3) 1.1292(3) 0.235(3) Uani 1 1 d DU
H52A H 0.6226 0.2288 1.1018 0.282 Uiso 1 1 calc R
C53 C 0.5261(9) 0.2388(4) 1.1410(5) 0.355(4) Uani 1 1 d .
H53A H 0.5647 0.2782 1.1575 0.533 Uiso 1 1 calc R
H53B H 0.4938 0.2219 1.1660 0.533 Uiso 1 1 calc R
H53C H 0.4697 0.2352 1.1083 0.533 Uiso 1 1 calc R
C54 C 0.6806(11) 0.2146(4) 1.1728(5) 0.549(12) Uani 1 1 d D
H54A H 0.7249 0.2531 1.1895 0.824 Uiso 1 1 calc R
H54B H 0.7240 0.1936 1.1597 0.824 Uiso 1 1 calc R
H54C H 0.6527 0.1979 1.1991 0.824 Uiso 1 1 calc R
C55 C 0.0740(3) 0.08311(16) 0.71296(13) 0.0798(13) Uani 1 1 d .
H55A H 0.1235 0.0964 0.7479 0.096 Uiso 1 1 calc R
C56 C 0.0126(3) 0.02834(17) 0.69782(16) 0.0951(15) Uani 1 1 d .
H56A H 0.0184 0.0044 0.7215 0.114 Uiso 1 1 calc R
C57 C -0.0576(3) 0.00969(15) 0.64695(16) 0.0793(13) Uani 1 1 d .
H57A H -0.0995 -0.0283 0.6345 0.095 Uiso 1 1 calc R
C58 C -0.0680(2) 0.04523(11) 0.61385(12) 0.0539(8) Uani 1 1 d .
C59 C -0.0014(2) 0.09958(12) 0.63309(11) 0.0547(8) Uani 1 1 d .
H59A H -0.0056 0.1246 0.6105 0.066 Uiso 1 1 calc R
C60 C -0.1508(2) 0.02656(12) 0.56080(13) 0.0588(9) Uani 1 1 d .
C61 C -0.4175(3) -0.06151(14) 0.65956(13) 0.0717(11) Uani 1 1 d .
C62 C -0.3156(4) -0.0604(3) 0.6814(2) 0.152(2) Uani 1 1 d .
H62A H -0.2628 -0.0492 0.6642 0.182 Uiso 1 1 calc R
C63 C -0.2888(6) -0.0763(3) 0.7306(2) 0.191(3) Uani 1 1 d .
H63A H -0.2169 -0.0753 0.7455 0.229 Uiso 1 1 calc R
C64 C -0.3541(7) -0.0914(2) 0.7557(2) 0.181(4) Uani 1 1 d .
H64A H -0.3329 -0.1025 0.7881 0.217 Uiso 1 1 calc R
C65 C -0.4512(6) -0.0913(3) 0.7357(2) 0.192(3) Uani 1 1 d .
H65A H -0.5007 -0.1005 0.7551 0.231 Uiso 1 1 calc R
C66 C -0.4861(5) -0.0782(2) 0.6869(2) 0.137(2) Uani 1 1 d .
H66A H -0.5594 -0.0810 0.6727 0.165 Uiso 1 1 calc R
C67 C -0.2364(3) -0.13801(18) 0.5061(2) 0.133(2) Uani 1 1 d .
H67A H -0.1713 -0.1046 0.5204 0.160 Uiso 1 1 calc R
C68 C -0.2486(5) -0.1613(2) 0.5517(3) 0.190(3) Uani 1 1 d .
H68A H -0.2589 -0.1339 0.5785 0.285 Uiso 1 1 calc R
H68B H -0.1841 -0.1708 0.5675 0.285 Uiso 1 1 calc R
H68C H -0.3109 -0.1948 0.5397 0.285 Uiso 1 1 calc R
C69 C -0.2176(4) -0.1740(2) 0.4619(3) 0.174(3) Uani 1 1 d .
H69A H -0.2087 -0.1539 0.4342 0.262 Uiso 1 1 calc R
H69B H -0.2790 -0.2078 0.4467 0.262 Uiso 1 1 calc R
H69C H -0.1528 -0.1839 0.4759 0.262 Uiso 1 1 calc R
C70 C -0.3051(3) -0.05428(18) 0.39363(15) 0.0960(13) Uani 1 1 d .
H70A H -0.3362 -0.0941 0.3936 0.115 Uiso 1 1 calc R
C71 C -0.3716(5) -0.0465(3) 0.34660(18) 0.158(2) Uani 1 1 d .
H71A H -0.4450 -0.0538 0.3486 0.238 Uiso 1 1 calc R
H71B H -0.3712 -0.0722 0.3152 0.238 Uiso 1 1 calc R
H71C H -0.3445 -0.0083 0.3437 0.238 Uiso 1 1 calc R
C72 C -0.1893(3) -0.0465(3) 0.3993(2) 0.160(2) Uani 1 1 d .
H72A H -0.1827 -0.0677 0.3669 0.240 Uiso 1 1 calc R
H72B H -0.1578 -0.0596 0.4302 0.240 Uiso 1 1 calc R
H72C H -0.1516 -0.0071 0.4045 0.240 Uiso 1 1 calc R
C73 C -0.1412(6) 0.1201(4) 0.4141(4) 0.101(3) Uiso 0.50 1 d PDU
C75' C -0.0889(19) 0.1585(10) 0.4261(10) 0.280(11) Uiso 0.50 1 d P
C73' C -0.0537(13) 0.1241(7) 0.4355(7) 0.186(6) Uiso 0.50 1 d P
C74 C -0.1616(14) 0.1082(8) 0.3630(7) 0.208(7) Uiso 0.50 1 d PU
C74' C -0.1936(11) 0.1490(6) 0.3731(6) 0.167(5) Uiso 0.50 1 d P
C75 C -0.0674(9) 0.0908(6) 0.4018(7) 0.209(7) Uiso 0.50 1 d PD
C76 C -0.2743(4) 0.17755(15) 0.52719(19) 0.0979(16) Uani 1 1 d .
H76A H -0.2994 0.1899 0.5581 0.117 Uiso 1 1 calc R
C77 C -0.3406(5) 0.19138(19) 0.4853(3) 0.163(3) Uani 1 1 d .
H77A H -0.4152 0.1693 0.4786 0.244 Uiso 1 1 calc R
H77B H -0.3193 0.1837 0.4530 0.244 Uiso 1 1 calc R
H77C H -0.3335 0.2309 0.4952 0.244 Uiso 1 1 calc R
C78 C -0.1546(4) 0.20404(19) 0.5498(2) 0.123(2) Uani 1 1 d .
H78A H -0.1369 0.2443 0.5539 0.184 Uiso 1 1 calc R
H78B H -0.1196 0.1890 0.5254 0.184 Uiso 1 1 calc R
H78C H -0.1294 0.1961 0.5847 0.184 Uiso 1 1 calc R
C79 C -0.2154(6) 0.1524(2) 0.67824(18) 0.166(3) Uani 1 1 d .
C80 C -0.2006(5) 0.1191(3) 0.71502(19) 0.153(3) Uani 1 1 d .
H80A H -0.2224 0.0802 0.6956 0.230 Uiso 1 1 calc R
H80B H -0.2442 0.1231 0.7389 0.230 Uiso 1 1 calc R
H80C H -0.1250 0.1308 0.7361 0.230 Uiso 1 1 calc R
C81 C -0.1922(6) 0.2106(2) 0.6945(2) 0.189(3) Uani 1 1 d .
H81A H -0.2085 0.2257 0.6629 0.284 Uiso 1 1 calc R
H81B H -0.1162 0.2275 0.7146 0.284 Uiso 1 1 calc R
H81C H -0.2358 0.2190 0.7172 0.284 Uiso 1 1 calc R
C82 C 0.0689(2) 0.37592(13) 0.77989(12) 0.0624(9) Uani 1 1 d .
H82A H 0.0405 0.3496 0.7981 0.075 Uiso 1 1 calc R
C83 C 0.0520(2) 0.42690(13) 0.78846(11) 0.0584(8) Uani 1 1 d .
C84 C 0.0920(3) 0.46496(14) 0.76163(14) 0.0764(10) Uani 1 1 d .
H84A H 0.0822 0.5005 0.7667 0.092 Uiso 1 1 calc R
C85 C 0.1466(3) 0.44997(17) 0.72723(16) 0.0998(13) Uani 1 1 d .
H85A H 0.1739 0.4750 0.7076 0.120 Uiso 1 1 calc R
C86 C 0.1611(3) 0.39932(16) 0.72171(15) 0.0934(12) Uani 1 1 d .
H86A H 0.2003 0.3901 0.6984 0.112 Uiso 1 1 calc R
C87 C -0.0056(2) 0.44117(12) 0.82703(10) 0.0563(8) Uani 1 1 d .
C88 C 0.1839(2) 0.36510(12) 0.99790(12) 0.0582(8) Uani 1 1 d .
C89 C 0.1755(3) 0.33071(16) 0.95202(16) 0.1021(13) Uani 1 1 d .
H89A H 0.1316 0.3330 0.9190 0.123 Uiso 1 1 calc R
C90 C 0.2309(4) 0.29168(19) 0.95264(19) 0.1410(16) Uani 1 1 d .
H90A H 0.2223 0.2671 0.9200 0.169 Uiso 1 1 calc R
C91 C 0.2951(3) 0.28811(17) 0.99751(18) 0.1024(14) Uani 1 1 d .
H91A H 0.3341 0.2622 0.9970 0.123 Uiso 1 1 calc R
C92 C 0.3042(3) 0.32174(18) 1.04396(19) 0.1061(15) Uani 1 1 d .
H92A H 0.3494 0.3193 1.0765 0.127 Uiso 1 1 calc R
C93 C 0.2484(3) 0.35984(15) 1.04481(15) 0.0910(12) Uani 1 1 d .
H93A H 0.2545 0.3827 1.0780 0.109 Uiso 1 1 calc R
C94 C 0.3530(3) 0.5293(2) 0.9405(2) 0.133(2) Uani 1 1 d .
H94A H 0.3614 0.5099 0.9703 0.160 Uiso 1 1 calc R
C95 C 0.3270(5) 0.4834(3) 0.8956(3) 0.188(3) Uani 1 1 d .
H95A H 0.3911 0.4725 0.8954 0.283 Uiso 1 1 calc R
H95B H 0.3012 0.4945 0.8624 0.283 Uiso 1 1 calc R
H95C H 0.2711 0.4520 0.8983 0.283 Uiso 1 1 calc R
C96 C 0.4466(6) 0.5670(4) 0.9559(5) 0.375(7) Uani 1 1 d .
H96A H 0.4532 0.5937 0.9883 0.563 Uiso 1 1 calc R
H96B H 0.4541 0.5864 0.9275 0.563 Uiso 1 1 calc R
H96C H 0.5028 0.5493 0.9634 0.563 Uiso 1 1 calc R
C97 C 0.1395(5) 0.63299(17) 0.9154(2) 0.1235(19) Uani 1 1 d .
C98 C 0.1685(5) 0.6299(2) 0.8661(3) 0.196(3) Uani 1 1 d .
H98A H 0.2060 0.6672 0.8641 0.294 Uiso 1 1 calc R
H98B H 0.1036 0.6137 0.8355 0.294 Uiso 1 1 calc R
H98C H 0.2154 0.6066 0.8655 0.294 Uiso 1 1 calc R
C99 C 0.1273(6) 0.6755(2) 0.9479(3) 0.196(4) Uani 1 1 d .
H99A H 0.1085 0.6631 0.9782 0.293 Uiso 1 1 calc R
H99B H 0.0701 0.6879 0.9280 0.293 Uiso 1 1 calc R
H99C H 0.1944 0.7063 0.9610 0.293 Uiso 1 1 calc R
C100 C -0.1698(5) 0.5822(2) 0.7960(2) 0.139(2) Uani 1 1 d .
H10B H -0.2447 0.5563 0.7820 0.167 Uiso 1 1 calc R
C101 C -0.1831(7) 0.6332(3) 0.8104(3) 0.269(4) Uani 1 1 d .
H10C H -0.2175 0.6438 0.7784 0.403 Uiso 1 1 calc R
H10D H -0.1132 0.6609 0.8290 0.403 Uiso 1 1 calc R
H10E H -0.2282 0.6313 0.8342 0.403 Uiso 1 1 calc R
C102 C -0.1279(9) 0.5719(4) 0.7550(3) 0.348(5) Uani 1 1 d .
H10F H -0.1263 0.5335 0.7489 0.522 Uiso 1 1 calc R
H10G H -0.0549 0.5973 0.7644 0.522 Uiso 1 1 calc R
H10H H -0.1724 0.5776 0.7225 0.522 Uiso 1 1 calc R
C103 C -0.2981(3) 0.44195(18) 0.84976(14) 0.0881(13) Uani 1 1 d .
H10I H -0.3246 0.4058 0.8591 0.106 Uiso 1 1 calc R
C104 C -0.3512(3) 0.4773(2) 0.87322(18) 0.1104(17) Uani 1 1 d .
H10J H -0.3305 0.4815 0.9120 0.166 Uiso 1 1 calc R
H10K H -0.4289 0.4604 0.8582 0.166 Uiso 1 1 calc R
H10L H -0.3300 0.5138 0.8653 0.166 Uiso 1 1 calc R
C105 C -0.3175(3) 0.42671(19) 0.79083(14) 0.0947(15) Uani 1 1 d .
H10M H -0.2770 0.4017 0.7826 0.142 Uiso 1 1 calc R
H10N H -0.2944 0.4603 0.7783 0.142 Uiso 1 1 calc R
H10O H -0.3941 0.4081 0.7729 0.142 Uiso 1 1 calc R
C106 C -0.2153(3) 0.29826(15) 0.84217(18) 0.1028(16) Uani 1 1 d .
H10P H -0.1807 0.3111 0.8153 0.123 Uiso 1 1 calc R
C107 C -0.1555(5) 0.2641(2) 0.8644(3) 0.179(3) Uani 1 1 d .
H10Q H -0.0807 0.2866 0.8821 0.269 Uiso 1 1 calc R
H10R H -0.1589 0.2339 0.8358 0.269 Uiso 1 1 calc R
H10S H -0.1861 0.2485 0.8905 0.269 Uiso 1 1 calc R
C108 C -0.3291(4) 0.2739(2) 0.8119(2) 0.140(2) Uani 1 1 d .
H10T H -0.3568 0.3027 0.7992 0.210 Uiso 1 1 calc R
H10U H -0.3688 0.2583 0.8351 0.210 Uiso 1 1 calc R
H10V H -0.3378 0.2444 0.7813 0.210 Uiso 1 1 calc R
O1 O 0.47159(17) 0.32829(8) 0.50429(8) 0.0643(6) Uani 1 1 d .
O2 O 0.37466(16) 0.36345(8) 0.54984(8) 0.0646(6) Uani 1 1 d .
O3 O 0.58791(16) 0.49550(9) 0.60917(8) 0.0651(6) Uani 1 1 d .
O4 O 0.38908(16) 0.47874(9) 0.57563(8) 0.0653(6) Uani 1 1 d .
O5 O 0.7248(2) 0.43965(11) 0.59160(10) 0.0909(8) Uani 1 1 d .
O6 O 0.63058(16) 0.40830(8) 0.48397(9) 0.0660(6) Uani 1 1 d .
O7 O 0.4695(2) 0.31714(9) 0.40110(9) 0.0822(8) Uani 1 1 d .
O8 O 0.48138(18) 0.42364(9) 0.39879(8) 0.0717(7) Uani 1 1 d .
O9 O 0.32471(17) 0.36803(8) 0.44117(8) 0.0632(6) Uani 1 1 d .
O10 O 0.30494(15) 0.47344(8) 0.46668(8) 0.0611(6) Uani 1 1 d .
O11 O 0.20496(16) 0.39594(10) 0.51283(9) 0.0736(7) Uani 1 1 d .
O12 O 0.48594(15) 0.43622(7) 0.50745(7) 0.0552(5) Uani 1 1 d .
O13 O 0.36725(19) 0.12047(9) 0.93247(9) 0.0763(8) Uani 1 1 d .
O14 O 0.50931(19) 0.16165(9) 1.00602(9) 0.0751(8) Uani 1 1 d .
O15 O 0.65888(18) 0.06670(10) 0.96527(10) 0.0760(8) Uani 1 1 d .
O16 O 0.65051(18) 0.10642(9) 1.05687(9) 0.0712(7) Uani 1 1 d .
O17 O 0.5455(2) 0.05200(11) 0.86412(10) 0.0981(10) Uani 1 1 d .
O18 O 0.35418(19) 0.01315(9) 0.88372(9) 0.0740(8) Uani 1 1 d .
O19 O 0.18098(19) 0.04403(10) 0.91371(11) 0.0908(9) Uani 1 1 d .
O20 O 0.33899(18) 0.07913(9) 1.02017(10) 0.0773(7) Uani 1 1 d .
O21 O 0.5266(2) 0.15415(10) 1.10519(10) 0.0908(9) Uani 1 1 d U
O22 O 0.48589(18) 0.04190(9) 1.08629(9) 0.0718(7) Uani 1 1 d .
O23 O 0.46268(17) 0.05069(8) 0.97656(8) 0.0631(6) Uani 1 1 d .
O24 O 0.25891(19) -0.03303(9) 0.95556(10) 0.0820(8) Uani 1 1 d .
O25 O -0.49497(14) 0.09033(7) 0.55252(8) 0.0551(6) Uani 1 1 d .
O26 O -0.21264(16) -0.02186(8) 0.55053(9) 0.0676(7) Uani 1 1 d .
O27 O -0.15550(15) 0.06001(9) 0.53141(8) 0.0629(7) Uani 1 1 d .
O28 O -0.57818(16) -0.05603(9) 0.58178(8) 0.0667(7) Uani 1 1 d .
O29 O -0.40347(16) 0.02129(8) 0.61056(8) 0.0592(6) Uani 1 1 d .
O30 O -0.41860(16) -0.07272(8) 0.55775(8) 0.0604(6) Uani 1 1 d .
O31 O -0.2793(2) 0.12704(10) 0.62783(9) 0.0822(9) Uani 1 1 d .
O32 O -0.30121(15) 0.11804(8) 0.52223(8) 0.0579(6) Uani 1 1 d .
O33 O -0.20777(17) 0.09128(11) 0.43735(9) 0.0768(8) Uani 1 1 d .
O34 O -0.31249(15) -0.02263(8) 0.44232(8) 0.0624(6) Uani 1 1 d .
O35 O -0.32282(16) -0.11841(8) 0.48567(10) 0.0747(7) Uani 1 1 d .
O36 O -0.36929(13) 0.01903(7) 0.51535(7) 0.0495(5) Uani 1 1 d .
O37 O -0.03650(15) 0.40613(8) 0.85188(8) 0.0603(6) Uani 1 1 d .
O38 O -0.01825(17) 0.48893(8) 0.83148(8) 0.0645(6) Uani 1 1 d .
O39 O 0.10677(16) 0.42852(8) 1.05585(8) 0.0637(6) Uani 1 1 d .
O40 O 0.17675(14) 0.46691(8) 0.98647(8) 0.0577(6) Uani 1 1 d .
O41 O 0.00332(14) 0.38842(8) 0.95788(8) 0.0565(6) Uani 1 1 d .
O42 O -0.19650(16) 0.34728(8) 0.88025(8) 0.0643(7) Uani 1 1 d .
O43 O -0.18341(15) 0.46085(8) 0.87670(8) 0.0575(6) Uani 1 1 d .
O44 O -0.12294(19) 0.56358(9) 0.84051(8) 0.0735(7) Uani 1 1 d .
O45 O 0.08332(17) 0.57786(8) 0.91913(8) 0.0623(6) Uani 1 1 d .
O46 O 0.26593(17) 0.54674(10) 0.94510(10) 0.0837(8) Uani 1 1 d .
O47 O 0.16970(14) 0.57546(7) 1.02944(7) 0.0521(6) Uani 1 1 d .
O48 O 0.00114(14) 0.48931(7) 0.93626(7) 0.0489(5) Uani 1 1 d .

loop_
_atom_site_aniso_label
_atom_site_aniso_U_11
_atom_site_aniso_U_22
_atom_site_aniso_U_33
_atom_site_aniso_U_23
_atom_site_aniso_U_13
_atom_site_aniso_U_12
Ti1 0.0867(3) 0.0508(2) 0.0625(3) 0.0226(2) 0.0368(2) 0.0273(2)
Ti2 0.0606(3) 0.0557(3) 0.0657(3) 0.0239(2) 0.0271(2) 0.0202(2)
Ti3 0.0633(2) 0.0579(2) 0.0654(3) 0.0271(2) 0.0260(2) 0.0277(2)
Ti4 0.0691(3) 0.0650(3) 0.0787(4) 0.0343(3) 0.0134(3) 0.0227(3)
Ti5 0.0792(3) 0.0649(3) 0.0633(3) 0.0338(2) 0.0207(3) 0.0234(3)
Ti6 0.0847(3) 0.0608(3) 0.0641(3) 0.0275(2) 0.0203(3) 0.0267(3)
Ti7 0.0476(2) 0.0452(2) 0.0477(2) -0.00174(19) 0.0090(2) 0.01362(19)
Ti8 0.0488(2) 0.0592(3) 0.0570(3) 0.0077(2) 0.0168(2) 0.0137(2)
Ti9 0.0489(2) 0.0454(2) 0.0614(3) -0.0016(2) 0.0117(2) 0.01762(19)
Ti10 0.0720(3) 0.0554(2) 0.0459(2) 0.01157(19) 0.0196(2) 0.0331(2)
Ti11 0.0524(2) 0.0485(2) 0.0522(2) 0.0080(2) 0.0207(2) 0.01679(19)
Ti12 0.0520(2) 0.0449(2) 0.0477(2) 0.00215(19) 0.0130(2) 0.01460(19)
Cu1 0.1216(3) 0.1033(3) 0.0835(2) 0.0390(2) 0.0595(2) 0.0477(2)
Cu2 0.0926(3) 0.0787(2) 0.0602(2) 0.02968(19) 0.0069(2) 0.0126(2)
Cu3 0.0983(3) 0.0589(2) 0.0898(3) -0.0016(2) -0.0111(3) 0.0121(2)
Cu4 0.1433(3) 0.1024(2) 0.0876(3) 0.0308(2) 0.0556(2) 0.0834(2)
Br1 0.07824(16) 0.06225(15) 0.07146(18) 0.01966(13) 0.01974(15) 0.03276(13)
Br2 0.08094(17) 0.0929(2) 0.04977(15) 0.01490(14) 0.01772(14) 0.03862(15)
Br3 0.0854(2) 0.04967(15) 0.0804(2) 0.02108(14) 0.00982(18) 0.01040(15)
Br4 0.08214(19) 0.0910(2) 0.06559(17) 0.01491(17) 0.03323(15) 0.01767(18)
P1 0.0782(4) 0.0580(4) 0.0558(4) 0.0235(3) 0.0296(3) 0.0270(3)
P2 0.0690(5) 0.0636(4) 0.0800(5) 0.0343(4) 0.0156(4) 0.0130(4)
P3 0.0592(3) 0.0500(3) 0.0519(4) 0.0076(3) 0.0178(3) 0.0270(3)
P4 0.0581(4) 0.0549(4) 0.0488(4) 0.0075(3) 0.0082(3) 0.0165(3)
N1 0.0733(13) 0.0831(15) 0.0655(14) 0.0338(12) 0.0279(11) 0.0342(12)
N2 0.0805(15) 0.0457(11) 0.0637(14) 0.0196(10) 0.0174(12) 0.0175(11)
N3 0.0643(13) 0.0596(13) 0.0666(15) 0.0053(12) 0.0178(12) 0.0182(11)
N4 0.0991(14) 0.0784(14) 0.0716(14) 0.0259(12) 0.0464(12) 0.0514(11)
C1 0.0677(15) 0.0574(15) 0.0649(16) 0.0214(13) 0.0233(13) 0.0225(13)
C2 0.0712(15) 0.0613(15) 0.0656(16) 0.0288(12) 0.0305(13) 0.0253(13)
C3 0.0952(18) 0.108(2) 0.0772(18) 0.0462(16) 0.0525(14) 0.0523(16)
C4 0.1094(18) 0.1150(19) 0.107(2) 0.0688(16) 0.0605(17) 0.0781(15)
C5 0.0924(18) 0.105(2) 0.085(2) 0.0500(16) 0.0418(16) 0.0566(16)
C6 0.0698(16) 0.0496(13) 0.0660(16) 0.0248(12) 0.0273(13) 0.0170(13)
C7 0.0821(17) 0.0655(16) 0.0581(15) 0.0257(13) 0.0331(13) 0.0251(14)
C8 0.270(5) 0.068(2) 0.088(2) 0.0263(18) 0.092(3) 0.048(3)
C9 0.359(6) 0.111(3) 0.097(3) 0.031(2) 0.121(3) 0.099(4)
C10 0.201(4) 0.141(4) 0.079(2) 0.045(2) 0.083(2) 0.074(3)
C11 0.122(3) 0.116(3) 0.090(2) 0.057(2) 0.051(2) 0.033(2)
C12 0.109(2) 0.073(2) 0.078(2) 0.0284(16) 0.0400(18) 0.0238(19)
C13 0.083(3) 0.166(4) 0.178(4) 0.089(3) 0.063(3) 0.017(3)
C14 0.301(6) 0.297(11) 0.242(5) -0.055(6) 0.218(4) -0.059(7)
C15 0.285(6) 0.277(9) 0.324(9) 0.000(7) 0.191(6) -0.150(6)
C16 0.110(3) 0.079(2) 0.078(2) 0.0250(19) -0.008(2) 0.000(2)
C17 0.145(5) 0.092(3) 0.150(5) 0.039(3) -0.007(4) -0.016(3)
C18 0.301(8) 0.227(6) 0.223(5) 0.148(4) -0.175(5) -0.096(6)
C19 0.469(8) 0.115(3) 0.104(3) 0.038(2) 0.130(4) 0.148(4)
C20 0.494(12) 0.126(4) 0.202(7) 0.039(5) 0.106(8) 0.155(5)
C21 0.455(7) 0.099(2) 0.158(4) -0.001(3) 0.124(4) 0.086(3)
C22 0.1203(18) 0.108(2) 0.168(3) 0.069(2) 0.1050(18) 0.0716(17)
C23 0.121(2) 0.131(3) 0.206(5) 0.065(3) 0.070(3) 0.088(2)
C24 0.395(3) 0.355(5) 0.782(7) 0.424(5) 0.514(3) 0.302(3)
C25 0.331(8) 0.237(5) 0.240(5) 0.148(4) -0.065(6) 0.030(6)
C26 0.331(8) 0.237(5) 0.240(5) 0.148(4) -0.065(6) 0.030(6)
C28 0.113(3) 0.0654(19) 0.076(2) 0.0333(16) 0.002(2) -0.006(2)
C29 0.127(4) 0.080(2) 0.108(3) 0.049(2) -0.027(3) -0.015(3)
C30 0.093(3) 0.077(2) 0.086(2) 0.0411(17) -0.009(2) 0.0086(19)
C31 0.0724(16) 0.0611(14) 0.0583(15) 0.0274(12) 0.0175(14) 0.0247(13)
C32 0.0770(17) 0.0515(14) 0.0547(15) 0.0167(12) 0.0202(14) 0.0195(13)
C33 0.0882(19) 0.0569(14) 0.0723(17) 0.0343(13) 0.0287(15) 0.0293(14)
C34 0.074(2) 0.0681(18) 0.112(3) 0.0395(18) 0.014(2) 0.0120(17)
C35 0.132(4) 0.167(5) 0.162(5) 0.079(4) 0.035(4) -0.027(4)
C36 0.140(5) 0.201(6) 0.210(6) 0.086(5) 0.066(4) -0.028(5)
C37 0.114(4) 0.120(4) 0.262(8) 0.042(5) 0.059(5) 0.010(4)
C38 0.154(6) 0.280(10) 0.211(9) 0.024(8) -0.023(6) -0.099(6)
C39 0.194(6) 0.308(8) 0.164(6) 0.088(6) -0.035(5) -0.142(6)
C40 0.188(3) 0.254(3) 0.268(3) 0.222(3) 0.171(3) 0.140(3)
C41 0.202(5) 0.303(8) 0.238(6) 0.149(5) 0.143(4) 0.134(5)
C42 0.174(7) 0.335(6) 0.453(8) 0.322(5) 0.078(6) 0.059(6)
C43 0.176(4) 0.092(3) 0.072(2) 0.016(2) -0.019(3) 0.036(3)
C44 0.508(15) 0.133(5) 0.080(3) -0.003(4) -0.084(6) 0.043(8)
C45 0.154(4) 0.182(4) 0.080(3) 0.063(3) 0.006(3) 0.059(3)
C46 0.111(3) 0.178(4) 0.306(8) 0.093(5) -0.047(4) 0.062(3)
C47 0.168(5) 0.273(5) 0.476(11) 0.259(5) 0.060(6) 0.123(4)
C48 0.101(5) 0.352(14) 0.485(19) 0.079(14) -0.009(9) 0.055(7)
C49 0.140(3) 0.128(3) 0.272(6) 0.021(3) 0.093(4) 0.081(2)
C50 0.261(5) 0.199(5) 0.290(8) 0.091(5) 0.156(5) 0.160(4)
C51 0.441(7) 0.218(5) 0.547(10) 0.112(5) 0.329(7) 0.155(5)
C52 0.455(7) 0.099(2) 0.158(4) -0.001(3) 0.124(4) 0.086(3)
C53 0.441(7) 0.218(5) 0.547(10) 0.112(5) 0.329(7) 0.155(5)
C54 0.78(2) 0.126(7) 0.378(14) -0.023(9) -0.332(14) 0.059(12)
C55 0.080(2) 0.088(2) 0.0515(17) 0.0107(17) 0.0020(17) 0.0148(19)
C56 0.087(3) 0.090(2) 0.087(2) 0.0431(19) 0.007(2) -0.002(2)
C57 0.0610(18) 0.0652(19) 0.095(2) 0.0149(18) 0.0096(18) 0.0075(16)
C58 0.0456(12) 0.0529(13) 0.0631(16) 0.0083(12) 0.0152(12) 0.0195(11)
C59 0.0509(13) 0.0618(14) 0.0507(14) 0.0100(12) 0.0102(12) 0.0232(11)
C60 0.0448(12) 0.0574(14) 0.0690(17) 0.0001(13) 0.0105(12) 0.0225(11)
C61 0.087(2) 0.0652(17) 0.0571(17) 0.0179(14) 0.0125(16) 0.0200(16)
C62 0.096(3) 0.214(5) 0.137(4) 0.102(3) -0.008(3) 0.038(3)
C63 0.175(5) 0.225(5) 0.137(4) 0.096(4) -0.040(4) 0.055(4)
C64 0.298(9) 0.135(4) 0.081(3) 0.057(3) -0.002(4) 0.058(5)
C65 0.300(6) 0.262(5) 0.112(3) 0.119(3) 0.105(4) 0.165(5)
C66 0.166(4) 0.182(4) 0.120(3) 0.089(3) 0.071(3) 0.088(3)
C67 0.099(2) 0.096(2) 0.201(5) -0.002(3) 0.025(3) 0.0656(17)
C68 0.224(5) 0.178(4) 0.266(6) 0.142(4) 0.115(5) 0.134(3)
C69 0.134(3) 0.139(3) 0.225(6) -0.046(4) 0.014(4) 0.094(2)
C70 0.0785(18) 0.115(3) 0.082(2) -0.024(2) 0.0321(16) 0.0304(19)
C71 0.217(4) 0.212(4) 0.069(2) -0.004(3) 0.035(3) 0.135(3)
C72 0.127(2) 0.211(5) 0.174(4) 0.008(4) 0.090(2) 0.085(3)
C76 0.100(3) 0.0533(18) 0.121(3) 0.0261(19) 0.012(2) 0.0096(19)
C77 0.148(4) 0.085(2) 0.251(7) 0.075(3) 0.021(4) 0.045(3)
C78 0.107(3) 0.076(3) 0.142(4) 0.004(3) 0.031(3) -0.025(3)
C79 0.261(6) 0.101(3) 0.066(2) -0.023(2) -0.053(3) 0.063(4)
C80 0.174(5) 0.181(6) 0.067(3) 0.022(3) 0.008(3) 0.023(5)
C81 0.249(8) 0.108(4) 0.124(4) -0.052(3) -0.023(5) 0.034(4)
C82 0.0795(16) 0.0672(15) 0.0529(15) 0.0186(12) 0.0256(13) 0.0354(13)
C83 0.0685(14) 0.0705(15) 0.0433(13) 0.0111(12) 0.0177(12) 0.0343(12)
C84 0.1064(19) 0.0708(16) 0.0796(19) 0.0309(14) 0.0483(16) 0.0465(15)
C85 0.145(2) 0.108(2) 0.100(2) 0.0553(18) 0.0794(18) 0.069(2)
C86 0.129(2) 0.108(2) 0.093(2) 0.0433(18) 0.0725(16) 0.0711(17)
C87 0.0681(14) 0.0647(15) 0.0370(12) 0.0065(11) 0.0112(12) 0.0300(12)
C88 0.0660(13) 0.0577(14) 0.0624(16) 0.0156(12) 0.0257(12) 0.0317(11)
C89 0.137(2) 0.116(2) 0.069(2) 0.0052(18) 0.0169(19) 0.0895(17)
C90 0.205(3) 0.153(2) 0.097(3) -0.001(2) 0.033(3) 0.140(2)
C91 0.118(2) 0.101(2) 0.118(3) 0.025(2) 0.045(2) 0.0754(16)
C92 0.119(2) 0.117(2) 0.099(3) 0.030(2) 0.018(2) 0.0760(19)
C93 0.1105(19) 0.106(2) 0.070(2) 0.0101(17) 0.0130(18) 0.0763(15)
C94 0.0827(19) 0.157(4) 0.160(4) -0.013(3) 0.065(2) 0.039(2)
C95 0.184(4) 0.228(6) 0.169(5) -0.016(4) 0.076(4) 0.107(4)
C96 0.121(4) 0.235(9) 0.673(17) -0.130(10) 0.184(6) -0.024(5)
C97 0.196(4) 0.059(2) 0.132(3) 0.040(2) 0.085(3) 0.025(3)
C98 0.248(5) 0.137(4) 0.291(5) 0.125(4) 0.185(4) 0.062(4)
C99 0.252(7) 0.059(3) 0.287(8) 0.040(4) 0.123(6) 0.029(4)
C100 0.200(5) 0.130(3) 0.109(3) 0.068(2) 0.027(3) 0.079(3)
C101 0.428(7) 0.253(4) 0.230(7) 0.134(4) 0.071(6) 0.263(4)
C102 0.654(12) 0.478(9) 0.170(4) 0.225(5) 0.242(6) 0.408(8)
C103 0.0594(16) 0.128(3) 0.065(2) -0.002(2) 0.0010(16) 0.0409(17)
C104 0.0686(19) 0.142(3) 0.101(3) -0.012(3) 0.009(2) 0.041(2)
C105 0.083(2) 0.119(3) 0.0574(19) -0.001(2) 0.0039(18) 0.020(2)
C106 0.101(3) 0.061(2) 0.111(3) -0.029(2) 0.024(2) 0.004(2)
C107 0.179(4) 0.091(3) 0.218(7) -0.034(3) -0.021(5) 0.079(3)
C108 0.122(4) 0.089(3) 0.136(4) -0.039(3) -0.020(3) 0.008(3)
O1 0.0850(11) 0.0551(10) 0.0685(11) 0.0262(8) 0.0405(9) 0.0245(9)
O2 0.0758(11) 0.0642(10) 0.0742(11) 0.0354(9) 0.0357(9) 0.0323(9)
O3 0.0659(10) 0.0755(12) 0.0600(11) 0.0209(9) 0.0228(9) 0.0258(9)
O4 0.0685(10) 0.0673(11) 0.0693(12) 0.0159(9) 0.0308(9) 0.0272(9)
O5 0.1096(13) 0.1232(15) 0.0747(13) 0.0475(11) 0.0354(11) 0.0728(11)
O6 0.0741(10) 0.0624(10) 0.0813(12) 0.0262(9) 0.0405(9) 0.0328(8)
O7 0.1313(16) 0.0557(11) 0.0736(12) 0.0149(10) 0.0483(12) 0.0363(11)
O8 0.0988(13) 0.0650(11) 0.0662(11) 0.0300(9) 0.0378(10) 0.0295(10)
O9 0.0739(12) 0.0489(9) 0.0654(11) 0.0198(9) 0.0187(10) 0.0152(9)
O10 0.0651(10) 0.0612(10) 0.0684(11) 0.0267(9) 0.0285(9) 0.0237(8)
O11 0.0581(10) 0.0852(13) 0.0874(14) 0.0374(11) 0.0308(10) 0.0200(10)
O12 0.0673(10) 0.0495(9) 0.0592(10) 0.0201(8) 0.0295(8) 0.0216(8)
O13 0.0851(14) 0.0645(11) 0.0790(13) 0.0378(10) 0.0117(11) 0.0229(10)
O14 0.0930(14) 0.0653(11) 0.0679(12) 0.0311(10) 0.0147(11) 0.0261(11)
O15 0.0694(12) 0.0761(12) 0.0864(14) 0.0378(11) 0.0258(11) 0.0159(11)
O16 0.0667(12) 0.0715(12) 0.0709(13) 0.0247(10) 0.0135(10) 0.0159(10)
O17 0.1089(18) 0.1118(17) 0.0743(13) 0.0573(12) 0.0262(13) 0.0155(15)
O18 0.0844(14) 0.0655(11) 0.0618(12) 0.0220(10) 0.0031(11) 0.0199(11)
O19 0.0696(13) 0.0920(14) 0.1127(18) 0.0454(13) 0.0097(13) 0.0324(11)
O20 0.0854(12) 0.0751(11) 0.0919(14) 0.0380(10) 0.0353(11) 0.0399(10)
O21 0.1323(19) 0.0691(12) 0.0737(14) 0.0250(11) 0.0265(14) 0.0353(13)
O22 0.0849(13) 0.0702(11) 0.0708(12) 0.0345(9) 0.0252(10) 0.0295(10)
O23 0.0692(11) 0.0577(10) 0.0645(11) 0.0255(9) 0.0151(9) 0.0215(9)
O24 0.0799(14) 0.0699(12) 0.0974(15) 0.0444(11) 0.0179(12) 0.0188(11)
O25 0.0526(9) 0.0447(9) 0.0627(11) 0.0003(8) 0.0151(8) 0.0157(7)
O26 0.0557(10) 0.0454(10) 0.0849(14) 0.0021(10) 0.0010(10) 0.0150(8)
O27 0.0491(10) 0.0637(11) 0.0650(12) 0.0058(10) 0.0077(9) 0.0145(9)
O28 0.0633(11) 0.0788(13) 0.0549(11) 0.0131(10) 0.0138(9) 0.0224(10)
O29 0.0695(11) 0.0508(10) 0.0503(10) 0.0054(8) 0.0114(9) 0.0174(9)
O30 0.0688(11) 0.0490(9) 0.0589(11) 0.0048(8) 0.0145(9) 0.0198(8)
O31 0.0851(15) 0.0711(14) 0.0546(12) -0.0027(11) 0.0042(12) -0.0089(13)
O32 0.0542(10) 0.0457(9) 0.0675(11) 0.0113(8) 0.0136(9) 0.0110(8)
O33 0.0627(11) 0.0924(16) 0.0717(12) 0.0210(12) 0.0304(10) 0.0075(12)
O34 0.0573(9) 0.0634(11) 0.0625(11) -0.0020(9) 0.0250(8) 0.0161(9)
O35 0.0630(10) 0.0537(10) 0.0980(16) -0.0071(10) 0.0144(11) 0.0274(8)
O36 0.0465(8) 0.0442(9) 0.0542(9) 0.0033(8) 0.0178(7) 0.0108(7)
O37 0.0700(10) 0.0544(10) 0.0583(10) 0.0028(9) 0.0263(9) 0.0222(8)
O38 0.0952(11) 0.0613(10) 0.0512(10) 0.0111(8) 0.0313(9) 0.0410(9)
O39 0.0806(10) 0.0636(10) 0.0562(10) 0.0079(8) 0.0245(9) 0.0382(8)
O40 0.0508(9) 0.0562(10) 0.0661(11) 0.0129(9) 0.0152(9) 0.0201(8)
O41 0.0567(9) 0.0515(9) 0.0603(11) 0.0084(8) 0.0136(8) 0.0222(8)
O42 0.0663(11) 0.0485(10) 0.0652(12) -0.0041(9) 0.0162(10) 0.0104(9)
O43 0.0543(9) 0.0648(10) 0.0497(10) 0.0052(8) 0.0098(8) 0.0232(8)
O44 0.1055(13) 0.0775(11) 0.0515(11) 0.0229(9) 0.0212(10) 0.0496(10)
O45 0.0810(12) 0.0479(9) 0.0633(11) 0.0178(8) 0.0287(9) 0.0196(9)
O46 0.0747(11) 0.0886(14) 0.1151(15) 0.0391(12) 0.0597(10) 0.0325(10)
O47 0.0512(9) 0.0474(9) 0.0519(10) 0.0052(8) 0.0149(8) 0.0101(8)
O48 0.0569(9) 0.0474(8) 0.0432(9) 0.0070(7) 0.0127(7) 0.0223(7)

loop_
_atom_type_symbol
_atom_type_description
_atom_type_scat_dispersion_real
_atom_type_scat_dispersion_imag
_atom_type_scat_source
C C 0.0033 0.0016 'International Tables Vol C Tables 4.2.6.8 and 6.1.1.4'
H H 0.0000 0.0000 'International Tables Vol C Tables 4.2.6.8 and 6.1.1.4'
N N 0.0061 0.0033 'International Tables Vol C Tables 4.2.6.8 and 6.1.1.4'
O O 0.0106 0.0060 'International Tables Vol C Tables 4.2.6.8 and 6.1.1.4'
P P 0.1023 0.0942 'International Tables Vol C Tables 4.2.6.8 and 6.1.1.4'
Ti Ti 0.2776 0.4457 'International Tables Vol C Tables 4.2.6.8 and 6.1.1.4'
Cu Cu 0.3201 1.2651 'International Tables Vol C Tables 4.2.6.8 and 6.1.1.4'
Br Br -0.2901 2.4595 'International Tables Vol C Tables 4.2.6.8 and 6.1.1.4'

loop_
_geom_angle_atom_site_label_1
_geom_angle_atom_site_label_2
_geom_angle_atom_site_label_3
_geom_angle
_geom_angle_site_symmetry_1
_geom_angle_site_symmetry_3
O7 Ti1 O8 94.28(11) . .
O7 Ti1 O6 102.45(11) . .
O8 Ti1 O6 92.13(10) . .
O7 Ti1 O9 103.02(10) . .
O8 Ti1 O9 92.68(10) . .
O6 Ti1 O9 153.63(9) . .
O7 Ti1 O12 172.32(11) . .
O8 Ti1 O12 93.37(9) . .
O6 Ti1 O12 76.56(9) . .
O9 Ti1 O12 77.29(8) . .
O7 Ti1 O1 88.63(10) . .
O8 Ti1 O1 177.08(9) . .
O6 Ti1 O1 87.38(9) . .
O9 Ti1 O1 86.51(9) . .
O12 Ti1 O1 83.72(8) . .
O7 Ti1 Ti3 141.55(9) . .
O8 Ti1 Ti3 96.81(6) . .
O6 Ti1 Ti3 40.59(7) . .
O9 Ti1 Ti3 113.06(6) . .
O12 Ti1 Ti3 36.20(6) . .
O1 Ti1 Ti3 80.95(5) . .
O7 Ti1 Ti2 140.58(9) . .
O8 Ti1 Ti2 97.97(8) . .
O6 Ti1 Ti2 114.30(7) . .
O9 Ti1 Ti2 39.33(6) . .
O12 Ti1 Ti2 38.32(6) . .
O1 Ti1 Ti2 79.63(7) . .
Ti3 Ti1 Ti2 73.73(2) . .
O11 Ti2 O10 97.95(11) . .
O11 Ti2 O4 95.22(10) . .
O10 Ti2 O4 94.27(10) . .
O11 Ti2 O12 164.62(11) . .
O10 Ti2 O12 96.92(9) . .
O4 Ti2 O12 87.56(8) . .
O11 Ti2 O9 99.91(10) . .
O10 Ti2 O9 91.22(9) . .
O4 Ti2 O9 163.03(9) . .
O12 Ti2 O9 75.83(8) . .
O11 Ti2 O2 84.94(10) . .
O10 Ti2 O2 175.76(10) . .
O4 Ti2 O2 88.54(9) . .
O12 Ti2 O2 80.00(8) . .
O9 Ti2 O2 85.21(9) . .
O11 Ti2 Ti1 134.55(8) . .
O10 Ti2 Ti1 99.14(7) . .
O4 Ti2 Ti1 124.91(7) . .
O12 Ti2 Ti1 38.00(5) . .
O9 Ti2 Ti1 38.18(6) . .
O2 Ti2 Ti1 76.63(7) . .
O10 Ti3 O5 113.31(11) 2_666 .
O10 Ti3 O12 110.46(9) 2_666 .
O5 Ti3 O12 135.60(11) . .
O10 Ti3 O3 99.80(10) 2_666 .
O5 Ti3 O3 91.42(11) . .
O12 Ti3 O3 88.26(9) . .
O10 Ti3 O6 99.61(10) 2_666 .
O5 Ti3 O6 89.70(11) . .
O12 Ti3 O6 75.96(8) . .
O3 Ti3 O6 158.33(9) . .
O10 Ti3 Ti1 112.37(7) 2_666 .
O5 Ti3 Ti1 114.39(8) . .
O12 Ti3 Ti1 37.89(6) . .
O3 Ti3 Ti1 123.49(6) . .
O6 Ti3 Ti1 38.30(6) . .
O19 Ti4 O24 94.50(12) . .
O19 Ti4 O18 102.54(12) . .
O24 Ti4 O18 91.96(11) . .
O19 Ti4 O23 170.06(11) . .
O24 Ti4 O23 95.43(10) . .
O18 Ti4 O23 76.63(10) . .
O19 Ti4 O20 102.82(12) . .
O24 Ti4 O20 94.48(11) . .
O18 Ti4 O20 153.23(10) . .
O23 Ti4 O20 76.91(10) . .
O19 Ti4 O13 86.04(11) . .
O24 Ti4 O13 179.08(13) . .
O18 Ti4 O13 87.20(10) . .
O23 Ti4 O13 84.02(9) . .
O20 Ti4 O13 86.12(10) . .
O19 Ti4 Ti5 141.28(11) . .
O24 Ti4 Ti5 96.29(9) . .
O18 Ti4 Ti5 40.13(7) . .
O23 Ti4 Ti5 36.55(7) . .
O20 Ti4 Ti5 113.22(7) . .
O13 Ti4 Ti5 82.83(8) . .
O19 Ti4 Ti6 139.46(10) . .
O24 Ti4 Ti6 101.02(7) . .
O18 Ti4 Ti6 113.98(7) . .
O23 Ti4 Ti6 38.13(7) . .
O20 Ti4 Ti6 39.26(7) . .
O13 Ti4 Ti6 79.00(6) . .
Ti5 Ti4 Ti6 74.00(3) . .
O22 Ti5 O17 110.96(13) 2_657 .
O22 Ti5 O23 110.38(11) 2_657 .
O17 Ti5 O23 138.27(13) . .
O22 Ti5 O15 99.96(11) 2_657 .
O17 Ti5 O15 90.55(12) . .
O23 Ti5 O15 87.81(10) . .
O22 Ti5 O18 99.59(10) 2_657 .
O17 Ti5 O18 91.73(12) . .
O23 Ti5 O18 76.06(10) . .
O15 Ti5 O18 158.04(11) . .
O22 Ti5 Ti4 110.60(9) 2_657 .
O17 Ti5 Ti4 118.63(11) . .
O23 Ti5 Ti4 37.73(6) . .
O15 Ti5 Ti4 123.57(8) . .
O18 Ti5 Ti4 38.38(7) . .
O21 Ti6 O22 97.54(12) . .
O21 Ti6 O16 95.38(12) . .
O22 Ti6 O16 93.78(11) . .
O21 Ti6 O23 163.83(12) . .
O22 Ti6 O23 97.94(10) . .
O16 Ti6 O23 88.24(10) . .
O21 Ti6 O20 100.04(13) . .
O22 Ti6 O20 91.43(11) . .
O16 Ti6 O20 162.92(10) . .
O23 Ti6 O20 74.92(10) . .
O21 Ti6 O14 83.55(11) . .
O22 Ti6 O14 177.24(10) . .
O16 Ti6 O14 88.63(11) . .
O23 Ti6 O14 80.78(9) . .
O20 Ti6 O14 85.88(10) . .
O21 Ti6 Ti4 134.09(10) . .
O22 Ti6 Ti4 100.43(7) . .
O16 Ti6 Ti4 124.86(7) . .
O23 Ti6 Ti4 37.32(7) . .
O20 Ti6 Ti4 38.07(7) . .
O14 Ti6 Ti4 77.06(6) . .
O25 Ti7 O31 111.03(11) . .
O25 Ti7 O36 110.33(8) . .
O31 Ti7 O36 138.03(11) . .
O25 Ti7 O29 100.01(10) . .
O31 Ti7 O29 92.19(10) . .
O36 Ti7 O29 87.52(9) . .
O25 Ti7 O32 99.09(10) . .
O31 Ti7 O32 90.59(10) . .
O36 Ti7 O32 76.13(8) . .
O29 Ti7 O32 158.25(9) . .
O25 Ti7 Ti8 110.88(7) . .
O31 Ti7 Ti8 117.23(9) . .
O36 Ti7 Ti8 37.81(6) . .
O29 Ti7 Ti8 123.26(7) . .
O32 Ti7 Ti8 38.43(6) . .
O33 Ti8 O28 93.30(11) . 2_456
O33 Ti8 O32 102.79(11) . .
O28 Ti8 O32 91.96(9) 2_456 .
O33 Ti8 O36 171.70(9) . .
O28 Ti8 O36 94.97(9) 2_456 .
O32 Ti8 O36 76.25(8) . .
O33 Ti8 O34 103.46(11) . .
O28 Ti8 O34 93.81(9) 2_456 .
O32 Ti8 O34 152.72(10) . .
O36 Ti8 O34 76.70(9) . .
O33 Ti8 O27 88.70(10) . .
O28 Ti8 O27 176.31(10) 2_456 .
O32 Ti8 O27 84.57(9) . .
O36 Ti8 O27 83.01(8) . .
O34 Ti8 O27 88.73(8) . .
O33 Ti8 Ti7 141.40(8) . .
O28 Ti8 Ti7 96.61(7) 2_456 .
O32 Ti8 Ti7 39.84(7) . .
O36 Ti8 Ti7 36.51(5) . .
O34 Ti8 Ti7 112.93(7) . .
O27 Ti8 Ti7 79.93(7) . .
O33 Ti8 Ti9 139.88(9) . .
O28 Ti8 Ti9 101.14(7) 2_456 .
O32 Ti8 Ti9 113.77(7) . .
O36 Ti8 Ti9 38.41(6) . .
O34 Ti8 Ti9 38.96(7) . .
O27 Ti8 Ti9 79.20(6) . .
Ti7 Ti8 Ti9 74.06(2) . .
O35 Ti9 O25 98.05(9) . 2_456
O35 Ti9 O30 97.66(11) . .
O25 Ti9 O30 93.23(9) 2_456 .
O35 Ti9 O36 161.72(8) . .
O25 Ti9 O36 98.87(8) 2_456 .
O30 Ti9 O36 88.25(8) . .
O35 Ti9 O34 97.53(11) . .
O25 Ti9 O34 91.85(9) 2_456 .
O30 Ti9 O34 163.14(9) . .
O36 Ti9 O34 75.08(9) . .
O35 Ti9 O26 83.44(9) . .
O25 Ti9 O26 178.33(9) 2_456 .
O30 Ti9 O26 87.32(9) . .
O36 Ti9 O26 79.56(8) . .
O34 Ti9 O26 87.18(9) . .
O35 Ti9 Ti8 130.75(9) . .
O25 Ti9 Ti8 102.11(7) 2_456 .
O30 Ti9 Ti8 125.13(6) . .
O36 Ti9 Ti8 37.72(6) . .
O34 Ti9 Ti8 38.01(6) . .
O26 Ti9 Ti8 76.29(7) . .
O44 Ti10 O39 92.86(10) . 2_567
O44 Ti10 O45 103.74(10) . .
O39 Ti10 O45 91.56(9) 2_567 .
O44 Ti10 O48 172.59(10) . .
O39 Ti10 O48 94.54(9) 2_567 .
O45 Ti10 O48 75.90(8) . .
O44 Ti10 O43 102.96(10) . .
O39 Ti10 O43 95.02(9) 2_567 .
O45 Ti10 O43 152.11(9) . .
O48 Ti10 O43 76.57(8) . .
O44 Ti10 O38 87.94(10) . .
O39 Ti10 O38 177.86(8) 2_567 .
O45 Ti10 O38 86.32(9) . .
O48 Ti10 O38 84.66(8) . .
O43 Ti10 O38 86.74(8) . .
O44 Ti10 Ti11 142.98(8) . .
O39 Ti10 Ti11 94.15(6) 2_567 .
O45 Ti10 Ti11 39.81(7) . .
O48 Ti10 Ti11 36.09(5) . .
O43 Ti10 Ti11 112.54(7) . .
O38 Ti10 Ti11 84.03(6) . .
O44 Ti10 Ti12 139.90(7) . .
O39 Ti10 Ti12 101.07(7) 2_567 .
O45 Ti10 Ti12 113.15(7) . .
O48 Ti10 Ti12 38.15(5) . .
O43 Ti10 Ti12 38.97(6) . .
O38 Ti10 Ti12 79.53(6) . .
Ti11 Ti10 Ti12 73.69(2) . .
O47 Ti11 O46 111.78(10) . .
O47 Ti11 O48 110.62(9) . .
O46 Ti11 O48 137.23(10) . .
O47 Ti11 O40 101.12(9) . .
O46 Ti11 O40 89.49(11) . .
O48 Ti11 O40 87.82(8) . .
O47 Ti11 O45 99.06(9) . .
O46 Ti11 O45 91.89(11) . .
O48 Ti11 O45 76.11(8) . .
O40 Ti11 O45 157.66(8) . .
O47 Ti11 Ti10 109.12(7) . .
O46 Ti11 Ti10 119.15(9) . .
O48 Ti11 Ti10 37.81(6) . .
O40 Ti11 Ti10 123.98(5) . .
O45 Ti11 Ti10 38.29(6) . .
O42 Ti12 O47 97.60(9) . 2_567
O42 Ti12 O41 96.14(9) . .
O47 Ti12 O41 94.59(9) 2_567 .
O42 Ti12 O48 163.11(10) . .
O47 Ti12 O48 98.39(8) 2_567 .
O41 Ti12 O48 87.96(8) . .
O42 Ti12 O43 98.82(9) . .
O47 Ti12 O43 91.47(9) 2_567 .
O41 Ti12 O43 162.97(8) . .
O48 Ti12 O43 75.40(8) . .
O42 Ti12 O37 83.71(9) . .
O47 Ti12 O37 177.21(9) 2_567 .
O41 Ti12 O37 87.71(9) . .
O48 Ti12 O37 80.09(8) . .
O43 Ti12 O37 85.88(9) . .
O42 Ti12 Ti10 132.59(8) . .
O47 Ti12 Ti10 101.09(6) 2_567 .
O41 Ti12 Ti10 124.93(6) . .
O48 Ti12 Ti10 37.86(6) . .
O43 Ti12 Ti10 38.08(5) . .
O37 Ti12 Ti10 76.26(6) . .
N1 Cu1 Br3 123.14(8) . .
N1 Cu1 Br1 106.16(9) . .
Br3 Cu1 Br1 116.05(3) . .
N1 Cu1 Cu3 124.35(7) . .
Br3 Cu1 Cu3 110.38(3) . .
Br1 Cu1 Cu3 57.09(2) . .
N1 Cu1 Cu2 160.10(9) . .
Br3 Cu1 Cu2 58.92(2) . .
Br1 Cu1 Cu2 61.22(2) . .
Cu3 Cu1 Cu2 63.84(2) . .
N1 Cu1 Br2 97.19(8) . .
Br3 Cu1 Br2 104.79(3) . .
Br1 Cu1 Br2 106.69(2) . .
Cu3 Cu1 Br2 52.48(2) . .
Cu2 Cu1 Br2 101.20(3) . .
N1 Cu1 Cu4 143.05(9) . .
Br3 Cu1 Cu4 62.36(2) . .
Br1 Cu1 Cu4 101.02(2) . .
Cu3 Cu1 Cu4 54.53(2) . .
Cu2 Cu1 Cu4 56.82(2) . .
Br2 Cu1 Cu4 50.506(19) . .
N2 Cu2 Br4 118.18(9) . .
N2 Cu2 Br3 105.92(7) . .
Br4 Cu2 Br3 116.72(3) . .
N2 Cu2 Br1 96.78(8) . .
Br4 Cu2 Br1 108.29(2) . .
Br3 Cu2 Br1 108.92(3) . .
N2 Cu2 Cu1 126.77(9) . .
Br4 Cu2 Cu1 114.21(2) . .
Br3 Cu2 Cu1 55.146(19) . .
Br1 Cu2 Cu1 57.32(2) . .
N2 Cu2 Cu4 157.60(8) . .
Br4 Cu2 Cu4 56.24(2) . .
Br3 Cu2 Cu4 65.48(2) . .
Br1 Cu2 Cu4 105.56(2) . .
Cu1 Cu2 Cu4 66.93(2) . .
N2 Cu2 Cu3 145.01(7) . .
Br4 Cu2 Cu3 64.40(2) . .
Br3 Cu2 Cu3 102.13(2) . .
Br1 Cu2 Cu3 53.894(19) . .
Cu1 Cu2 Cu3 57.40(2) . .
Cu4 Cu2 Cu3 55.89(2) . .
N3 Cu3 Br2 113.82(8) . .
N3 Cu3 Br1 104.95(9) . .
Br2 Cu3 Br1 124.18(3) . .
N3 Cu3 Cu4 134.80(9) . .
Br2 Cu3 Cu4 59.24(2) . .
Br1 Cu3 Cu4 114.90(2) . .
N3 Cu3 Cu1 154.82(9) . .
Br2 Cu3 Cu1 68.29(2) . .
Br1 Cu3 Cu1 59.98(2) . .
Cu4 Cu3 Cu1 69.14(2) . .
N3 Cu3 Cu2 134.43(9) . .
Br2 Cu3 Cu2 108.95(2) . .
Br1 Cu3 Cu2 60.19(2) . .
Cu4 Cu3 Cu2 59.78(2) . .
Cu1 Cu3 Cu2 58.76(2) . .
N3 Cu3 Br4 98.39(9) . .
Br2 Cu3 Br4 108.84(3) . .
Br1 Cu3 Br4 103.19(2) . .
Cu4 Cu3 Br4 53.45(2) . .
Cu1 Cu3 Br4 104.56(2) . .
Cu2 Cu3 Br4 52.05(2) . .
N4 Cu4 Br4 118.15(9) . .
N4 Cu4 Br2 108.84(8) . .
Br4 Cu4 Br2 121.04(3) . .
N4 Cu4 Cu3 163.01(8) . .
Br4 Cu4 Cu3 68.50(2) . .
Br2 Cu4 Cu3 57.44(2) . .
N4 Cu4 Cu2 132.66(7) . .
Br4 Cu4 Cu2 57.34(2) . .
Br2 Cu4 Cu2 111.25(3) . .
Cu3 Cu4 Cu2 64.33(2) . .
N4 Cu4 Br3 92.79(8) . .
Br4 Cu4 Br3 107.29(2) . .
Br2 Cu4 Br3 103.70(2) . .
Cu3 Cu4 Br3 100.10(3) . .
Cu2 Cu4 Br3 54.123(19) . .
N4 Cu4 Cu1 129.38(9) . .
Br4 Cu4 Cu1 105.95(2) . .
Br2 Cu4 Cu1 62.460(18) . .
Cu3 Cu4 Cu1 56.33(2) . .
Cu2 Cu4 Cu1 56.26(2) . .
Br3 Cu4 Cu1 49.107(18) . .
Cu3 Br1 Cu1 62.93(2) . .
Cu3 Br1 Cu2 65.91(2) . .
Cu1 Br1 Cu2 61.46(2) . .
Cu3 Br2 Cu4 63.32(2) . .
Cu3 Br2 Cu1 59.23(2) . .
Cu4 Br2 Cu1 67.03(2) . .
Cu1 Br3 Cu2 65.93(2) . .
Cu1 Br3 Cu4 68.53(2) . .
Cu2 Br3 Cu4 60.394(19) . .
Cu4 Br4 Cu2 66.43(2) . .
Cu4 Br4 Cu3 58.05(2) . .
Cu2 Br4 Cu3 63.555(19) . .
O3 P1 O4 111.77(12) . .
O3 P1 O8 110.88(14) . 2_666
O4 P1 O8 112.83(13) . 2_666
O3 P1 C7 109.39(15) . .
O4 P1 C7 106.83(14) . .
O8 P1 C7 104.77(14) 2_666 .
O24 P2 O16 111.95(16) 2_657 .
O24 P2 O15 111.59(14) 2_657 .
O16 P2 O15 112.17(14) . .
O24 P2 C34 106.75(17) 2_657 .
O16 P2 C34 107.09(17) . .
O15 P2 C34 106.89(18) . .
O39 P3 O40 110.41(12) . .
O39 P3 O41 112.59(12) . .
O40 P3 O41 111.80(12) . .
O39 P3 C88 105.60(14) . .
O40 P3 C88 108.92(14) . .
O41 P3 C88 107.22(12) . .
O30 P4 O29 112.27(13) . .
O30 P4 O28 112.03(11) . .
O29 P4 O28 111.66(13) . .
O30 P4 C61 107.57(16) . .
O29 P4 C61 106.39(13) . .
O28 P4 C61 106.50(16) . .
C1 N1 C5 117.6(3) . .
C1 N1 Cu1 120.7(2) . .
C5 N1 Cu1 120.8(3) . .
C28 N2 C32 116.8(3) . .
C28 N2 Cu2 123.4(2) . .
C32 N2 Cu2 119.56(18) . .
C55 N3 C59 117.9(3) . .
C55 N3 Cu3 119.3(2) . .
C59 N3 Cu3 122.5(2) . .
C86 N4 C82 117.1(3) . .
C86 N4 Cu4 119.2(3) . .
C82 N4 Cu4 123.3(2) . .
N1 C1 C2 123.0(3) . .
C3 C2 C1 118.2(3) . .
C3 C2 C6 121.7(3) . .
C1 C2 C6 119.9(3) . .
C2 C3 C4 119.7(4) . .
C5 C4 C3 117.8(4) . .
N1 C5 C4 123.6(4) . .
O2 C6 O1 126.2(3) . .
O2 C6 C2 117.9(3) . .
O1 C6 C2 115.9(3) . .
C8 C7 C12 117.8(3) . .
C8 C7 P1 120.5(3) . .
C12 C7 P1 121.7(3) . .
C7 C8 C9 120.0(4) . .
C10 C9 C8 120.4(5) . .
C11 C10 C9 120.2(4) . .
C10 C11 C12 120.1(4) . .
C7 C12 C11 121.4(4) . .
C14 C13 C15 114.7(6) . .
C14 C13 O11 111.7(6) . .
C15 C13 O11 110.9(6) . .
C18 C16 O9 117.2(5) . .
C18 C16 C17 128.2(5) . .
O9 C16 C17 111.1(4) . .
C20 C19 C21 123.9(6) . .
C20 C19 O7 119.5(5) . .
C21 C19 O7 115.7(5) . .
C24 C22 O6 119.1(5) . .
C24 C22 C23 128.4(5) . .
O6 C22 C23 110.1(4) . .
O5 C25 C26 119.4(4) . .
O5 C25 C27 101.71(17) . .
C26 C25 C27 125.3(5) . .
N2 C28 C29 123.8(4) . .
C28 C29 C30 118.8(4) . .
C31 C30 C29 119.1(4) . .
C30 C31 C32 119.2(3) . .
C30 C31 C33 121.8(3) . .
C32 C31 C33 119.0(3) . .
N2 C32 C31 122.2(3) . .
O14 C33 O13 126.1(3) . .
O14 C33 C31 117.7(3) . .
O13 C33 C31 116.2(3) . .
C35 C34 C39 115.2(5) . .
C35 C34 P2 124.0(4) . .
C39 C34 P2 120.6(5) . .
C34 C35 C36 123.4(6) . .
C37 C36 C35 123.8(8) . .
C36 C37 C38 116.3(7) . .
C37 C38 C39 122.7(8) . .
C34 C39 C38 118.3(8) . .
C42 C40 O17 117.7(6) . .
C42 C40 C41 125.1(7) . .
O17 C40 C41 114.3(6) . .
C44 C43 C45 127.3(5) . .
C44 C43 O18 113.7(5) . .
C45 C43 O18 113.4(4) . .
C48 C46 C47 129.6(8) . .
C48 C46 O19 115.4(7) . .
C47 C46 O19 114.9(5) . .
C51 C49 C50 134.8(8) . .
C51 C49 O20 112.6(6) . .
C50 C49 O20 112.4(6) . .
C53 C52 C54 116.3(9) . .
C53 C52 O21 104.5(7) . .
C54 C52 O21 108.3(6) . .
N3 C55 C56 124.3(3) . .
C55 C56 C57 117.0(4) . .
C56 C57 C58 120.9(3) . .
C57 C58 C59 117.2(3) . .
C57 C58 C60 121.1(3) . .
C59 C58 C60 121.7(3) . .
N3 C59 C58 122.6(3) . .
O26 C60 O27 125.9(3) . .
O26 C60 C58 115.2(3) . .
O27 C60 C58 118.8(2) . .
C66 C61 C62 115.9(4) . .
C66 C61 P4 122.7(3) . .
C62 C61 P4 121.4(4) . .
C61 C62 C63 118.9(6) . .
C64 C63 C62 124.2(7) . .
C63 C64 C65 117.3(6) . .
C64 C65 C66 122.7(7) . .
C61 C66 C65 120.8(6) . .
O35 C67 C68 111.2(5) . .
O35 C67 C69 110.2(4) . .
C68 C67 C69 116.5(5) . .
C71 C70 O34 112.5(4) . .
C71 C70 C72 119.4(5) . .
O34 C70 C72 108.3(3) . .
C75' C73 C73' 63.5(18) . .
C75' C73 C74 104.1(19) . .
C73' C73 C74 111.5(15) . .
C75' C73 O33 132.0(18) . .
C73' C73 O33 110.5(12) . .
C74 C73 O33 120.4(10) . .
C75' C73 C75 97.3(18) . .
C73' C73 C75 46.7(10) . .
C74 C73 C75 72.8(12) . .
O33 C73 C75 111.5(10) . .
C75' C73 C74' 78.5(17) . .
C73' C73 C74' 133.3(13) . .
C74 C73 C74' 51.3(11) . .
O33 C73 C74' 115.0(8) . .
C75 C73 C74' 119.6(12) . .
C73 C75' C73' 64.6(18) . .
C73 C75' C74' 65.4(14) . .
C73' C75' C74' 123.2(19) . .
C73 C75' C74 43.4(13) . .
C73' C75' C74 82.7(17) . .
C74' C75' C74 41.8(10) . .
C73 C75' C75 50.7(14) . .
C73' C75' C75 31.1(12) . .
C74' C75' C75 94.4(13) . .
C74 C75' C75 52.7(10) . .
C75 C73' C75' 116(2) . .
C75 C73' C73 82.1(12) . .
C75' C73' C73 51.9(14) . .
C75 C73' C74 54.2(12) . .
C75' C73' C74 63.1(15) . .
C73 C73' C74 36.4(9) . .
C74' C74 C73 75.2(14) . .
C74' C74 C75 128.3(15) . .
C73 C74 C75 58.6(10) . .
C74' C74 C75' 62.8(13) . .
C73 C74 C75' 32.5(10) . .
C75 C74 C75' 65.7(12) . .
C74' C74 C73' 96.2(13) . .
C73 C74 C73' 32.1(8) . .
C75 C74 C73' 32.2(8) . .
C75' C74 C73' 34.2(10) . .
C74 C74' C73 53.4(11) . .
C74 C74' C75' 75.4(14) . .
C73 C74' C75' 36.1(10) . .
C73' C75 C73 51.2(11) . .
C73' C75 C74 93.7(15) . .
C73 C75 C74 48.6(9) . .
C73' C75 C75' 33.3(14) . .
C73 C75 C75' 32.0(8) . .
C74 C75 C75' 61.7(10) . .
C77 C76 O32 112.6(3) . .
C77 C76 C78 124.8(5) . .
O32 C76 C78 109.7(4) . .
O31 C79 C80 117.8(4) . .
O31 C79 C81 117.2(5) . .
C80 C79 C81 122.5(5) . .
N4 C82 C83 123.0(3) . .
C84 C83 C82 118.6(3) . .
C84 C83 C87 120.6(3) . .
C82 C83 C87 120.7(3) . .
C83 C84 C85 118.2(3) . .
C86 C85 C84 119.5(4) . .
N4 C86 C85 123.7(4) . .
O37 C87 O38 126.0(3) . .
O37 C87 C83 118.2(3) . .
O38 C87 C83 115.8(3) . .
C89 C88 C93 117.4(3) . .
C89 C88 P3 122.0(3) . .
C93 C88 P3 120.5(2) . .
C88 C89 C90 120.4(4) . .
C91 C90 C89 121.7(4) . .
C90 C91 C92 118.9(4) . .
C91 C92 C93 120.7(4) . .
C92 C93 C88 120.7(4) . .
C96 C94 O46 117.4(6) . .
C96 C94 C95 119.8(7) . .
O46 C94 C95 113.7(4) . .
C99 C97 C98 131.3(5) . .
C99 C97 O45 115.1(5) . .
C98 C97 O45 110.5(4) . .
C102 C100 C101 119.6(7) . .
C102 C100 O44 111.8(6) . .
C101 C100 O44 112.7(5) . .
C104 C103 O43 111.4(3) . .
C104 C103 C105 121.3(4) . .
O43 C103 C105 109.3(3) . .
O42 C106 C107 110.9(4) . .
O42 C106 C108 111.5(4) . .
C107 C106 C108 120.2(4) . .
C6 O1 Ti1 127.6(2) . .
C6 O2 Ti2 129.4(2) . .
P1 O3 Ti3 132.48(13) . .
P1 O4 Ti2 137.82(15) . .
C25 O5 Ti3 151.8(2) . .
C22 O6 Ti1 130.3(2) . .
C22 O6 Ti3 128.49(19) . .
Ti1 O6 Ti3 101.11(10) . .
C19 O7 Ti1 172.2(3) . .
P1 O8 Ti1 150.19(14) 2_666 .
C16 O9 Ti1 132.0(3) . .
C16 O9 Ti2 125.0(3) . .
Ti1 O9 Ti2 102.48(8) . .
Ti3 O10 Ti2 141.69(11) 2_666 .
C13 O11 Ti2 145.8(3) . .
Ti3 O12 Ti1 105.91(10) . .
Ti3 O12 Ti2 146.66(11) . .
Ti1 O12 Ti2 103.68(8) . .
C33 O13 Ti4 128.4(2) . .
C33 O14 Ti6 129.2(2) . .
P2 O15 Ti5 135.33(16) . .
P2 O16 Ti6 137.39(13) . .
C40 O17 Ti5 152.1(3) . .
C43 O18 Ti4 128.5(3) . .
C43 O18 Ti5 129.9(3) . .
Ti4 O18 Ti5 101.48(9) . .
C46 O19 Ti4 170.1(4) . .
C49 O20 Ti4 130.1(3) . .
C49 O20 Ti6 127.2(3) . .
Ti4 O20 Ti6 102.67(12) . .
C52 O21 Ti6 141.6(4) . .
Ti5 O22 Ti6 142.26(15) 2_657 .
Ti5 O23 Ti4 105.73(10) . .
Ti5 O23 Ti6 146.63(12) . .
Ti4 O23 Ti6 104.55(11) . .
P2 O24 Ti4 147.96(16) 2_657 .
Ti7 O25 Ti9 140.14(11) . 2_456
C60 O26 Ti9 130.1(2) . .
C60 O27 Ti8 125.63(17) . .
P4 O28 Ti8 146.84(16) . 2_456
P4 O29 Ti7 136.74(12) . .
P4 O30 Ti9 136.72(14) . .
C79 O31 Ti7 163.6(3) . .
C76 O32 Ti8 133.3(3) . .
C76 O32 Ti7 124.9(3) . .
Ti8 O32 Ti7 101.73(9) . .
C73 O33 Ti8 177.1(4) . .
C70 O34 Ti8 134.3(2) . .
C70 O34 Ti9 122.3(2) . .
Ti8 O34 Ti9 103.03(10) . .
C67 O35 Ti9 141.8(2) . .
Ti7 O36 Ti8 105.69(9) . .
Ti7 O36 Ti9 146.45(12) . .
Ti8 O36 Ti9 103.86(9) . .
C87 O37 Ti12 129.0(2) . .
C87 O38 Ti10 128.4(2) . .
P3 O39 Ti10 151.77(15) . 2_567
P3 O40 Ti11 135.72(13) . .
P3 O41 Ti12 136.25(12) . .
C106 O42 Ti12 147.4(3) . .
C103 O43 Ti10 134.2(2) . .
C103 O43 Ti12 122.8(2) . .
Ti10 O43 Ti12 102.95(8) . .
C100 O44 Ti10 171.3(3) . .
C97 O45 Ti10 132.6(3) . .
C97 O45 Ti11 125.3(3) . .
Ti10 O45 Ti11 101.89(9) . .
C94 O46 Ti11 145.2(3) . .
Ti11 O47 Ti12 142.38(10) . 2_567
Ti11 O48 Ti10 106.09(9) . .
Ti11 O48 Ti12 147.30(11) . .
Ti10 O48 Ti12 103.99(8) . .

loop_
_geom_bond_atom_site_label_1
_geom_bond_atom_site_label_2
_geom_bond_distance
_geom_bond_site_symmetry_2
Ti1 O7 1.770(2) .
Ti1 O8 1.924(2) .
Ti1 O6 1.956(2) .
Ti1 O9 1.976(2) .
Ti1 O12 1.9773(19) .
Ti1 O1 2.089(2) .
Ti1 Ti3 3.0964(8) .
Ti1 Ti2 3.1205(10) .
Ti2 O11 1.770(2) .
Ti2 O10 1.864(2) .
Ti2 O4 1.963(2) .
Ti2 O12 1.991(2) .
Ti2 O9 2.026(2) .
Ti2 O2 2.151(2) .
Ti3 O10 1.757(2) 2_666
Ti3 O5 1.795(3) .
Ti3 O12 1.9017(19) .
Ti3 O3 1.978(2) .
Ti3 O6 2.053(2) .
Ti4 O19 1.770(3) .
Ti4 O24 1.948(2) .
Ti4 O18 1.956(3) .
Ti4 O23 1.963(2) .
Ti4 O20 1.980(3) .
Ti4 O13 2.092(2) .
Ti4 Ti5 3.0875(11) .
Ti4 Ti6 3.1333(9) .
Ti5 O22 1.762(2) 2_657
Ti5 O17 1.777(3) .
Ti5 O23 1.910(2) .
Ti5 O15 1.962(2) .
Ti5 O18 2.031(2) .
Ti6 O21 1.775(3) .
Ti6 O22 1.854(2) .
Ti6 O16 1.950(3) .
Ti6 O23 1.999(2) .
Ti6 O20 2.033(2) .
Ti6 O14 2.153(2) .
Ti7 O25 1.758(2) .
Ti7 O31 1.786(2) .
Ti7 O36 1.9142(19) .
Ti7 O29 1.958(2) .
Ti7 O32 2.027(2) .
Ti7 Ti8 3.0978(9) .
Ti8 O33 1.769(3) .
Ti8 O28 1.937(2) 2_456
Ti8 O32 1.966(2) .
Ti8 O36 1.972(2) .
Ti8 O34 1.978(2) .
Ti8 O27 2.121(2) .
Ti8 Ti9 3.1299(10) .
Ti9 O35 1.784(2) .
Ti9 O25 1.8588(17) 2_456
Ti9 O30 1.977(2) .
Ti9 O36 2.0031(19) .
Ti9 O34 2.020(2) .
Ti9 O26 2.1199(19) .
Ti10 O44 1.772(2) .
Ti10 O39 1.925(2) 2_567
Ti10 O45 1.967(2) .
Ti10 O48 1.982(2) .
Ti10 O43 1.983(2) .
Ti10 O38 2.072(2) .
Ti10 Ti11 3.1063(8) .
Ti10 Ti12 3.1337(9) .
Ti11 O47 1.7646(19) .
Ti11 O46 1.796(3) .
Ti11 O48 1.9046(17) .
Ti11 O40 1.954(2) .
Ti11 O45 2.032(2) .
Ti12 O42 1.7842(18) .
Ti12 O47 1.858(2) 2_567
Ti12 O41 1.963(2) .
Ti12 O48 1.9948(17) .
Ti12 O43 2.022(2) .
Ti12 O37 2.171(2) .
Cu1 N1 2.002(3) .
Cu1 Br3 2.3915(7) .
Cu1 Br1 2.5497(8) .
Cu1 Cu3 2.6220(8) .
Cu1 Cu2 2.6610(8) .
Cu1 Br2 2.8353(8) .
Cu1 Cu4 2.9442(9) .
Cu2 N2 2.019(3) .
Cu2 Br4 2.4600(8) .
Cu2 Br3 2.4960(7) .
Cu2 Br1 2.6550(7) .
Cu2 Cu4 2.6782(8) .
Cu2 Cu3 2.7934(8) .
Cu3 N3 2.012(2) .
Cu3 Br2 2.4203(8) .
Cu3 Br1 2.4721(8) .
Cu3 Cu4 2.5660(9) .
Cu3 Br4 2.8135(8) .
Cu4 N4 1.999(3) .
Cu4 Br4 2.4293(8) .
Cu4 Br2 2.4676(8) .
Cu4 Br3 2.8027(8) .
P1 O3 1.521(3) .
P1 O4 1.521(2) .
P1 O8 1.524(2) 2_666
P1 C7 1.794(3) .
P2 O24 1.521(3) 2_657
P2 O16 1.523(3) .
P2 O15 1.523(3) .
P2 C34 1.808(4) .
P3 O39 1.520(2) .
P3 O40 1.523(2) .
P3 O41 1.5234(18) .
P3 C88 1.794(3) .
P4 O30 1.517(2) .
P4 O29 1.522(2) .
P4 O28 1.522(2) .
P4 C61 1.790(4) .
N1 C1 1.331(4) .
N1 C5 1.353(5) .
N2 C28 1.336(4) .
N2 C32 1.346(4) .
N3 C55 1.312(5) .
N3 C59 1.343(3) .
N4 C86 1.327(5) .
N4 C82 1.342(4) .
C1 C2 1.394(5) .
C2 C3 1.385(5) .
C2 C6 1.491(5) .
C3 C4 1.389(6) .
C4 C5 1.379(6) .
C6 O2 1.249(4) .
C6 O1 1.273(4) .
C7 C8 1.364(5) .
C7 C12 1.370(5) .
C8 C9 1.398(7) .
C9 C10 1.350(8) .
C10 C11 1.328(7) .
C11 C12 1.384(6) .
C13 C14 1.396(10) .
C13 C15 1.407(8) .
C13 O11 1.441(6) .
C16 C18 1.289(9) .
C16 O9 1.427(4) .
C16 C17 1.457(7) .
C19 C20 1.316(9) .
C19 C21 1.364(9) .
C19 O7 1.390(6) .
C22 C24 1.289(8) .
C22 O6 1.436(5) .
C22 C23 1.483(7) .
C25 O5 1.321(3) .
C25 C26 1.357(8) .
C25 C27 1.5350(6) .
C28 C29 1.354(6) .
C29 C30 1.376(6) .
C30 C31 1.355(4) .
C31 C32 1.382(4) .
C31 C33 1.500(5) .
C33 O14 1.242(4) .
C33 O13 1.287(3) .
C34 C35 1.288(8) .
C34 C39 1.312(8) .
C35 C36 1.408(8) .
C36 C37 1.227(10) .
C37 C38 1.269(13) .
C38 C39 1.489(11) .
C40 C42 1.286(10) .
C40 O17 1.377(6) .
C40 C41 1.412(9) .
C43 C44 1.309(9) .
C43 C45 1.435(7) .
C43 O18 1.439(5) .
C46 C48 1.353(10) .
C46 C47 1.385(10) .
C46 O19 1.395(7) .
C49 C51 1.391(11) .
C49 C50 1.428(9) .
C49 O20 1.464(7) .
C52 C53 1.327(14) .
C52 C54 1.421(12) .
C52 O21 1.494(6) .
C55 C56 1.373(5) .
C56 C57 1.374(5) .
C57 C58 1.374(5) .
C58 C59 1.386(4) .
C58 C60 1.485(4) .
C60 O26 1.252(3) .
C60 O27 1.253(4) .
C61 C66 1.344(7) .
C61 C62 1.351(7) .
C62 C63 1.421(9) .
C63 C64 1.256(11) .
C64 C65 1.294(11) .
C65 C66 1.394(8) .
C67 O35 1.414(5) .
C67 C68 1.461(10) .
C67 C69 1.490(8) .
C70 C71 1.425(7) .
C70 O34 1.455(4) .
C70 C72 1.497(6) .
C73 C75' 1.00(2) .
C73 C73' 1.152(18) .
C73 C74 1.29(2) .
C73 O33 1.350(10) .
C73 C75 1.464(14) .
C73 C74' 1.548(19) .
C75' C73' 1.14(3) .
C75' C74' 1.67(3) .
C75' C74 1.81(3) .
C75' C75 1.88(3) .
C73' C75 1.08(2) .
C73' C74 2.02(2) .
C74 C74' 1.25(2) .
C74 C75 1.64(2) .
C76 C77 1.403(7) .
C76 O32 1.453(4) .
C76 C78 1.510(6) .
C79 O31 1.352(5) .
C79 C80 1.409(8) .
C79 C81 1.416(7) .
C82 C83 1.380(5) .
C83 C84 1.378(5) .
C83 C87 1.489(4) .
C84 C85 1.379(6) .
C85 C86 1.356(6) .
C87 O37 1.247(4) .
C87 O38 1.273(4) .
C88 C89 1.348(5) .
C88 C93 1.383(5) .
C89 C90 1.399(6) .
C90 C91 1.324(6) .
C91 C92 1.348(6) .
C92 C93 1.383(6) .
C94 C96 1.304(8) .
C94 O46 1.390(5) .
C94 C95 1.440(8) .
C97 C99 1.352(8) .
C97 C98 1.455(9) .
C97 O45 1.457(5) .
C100 C102 1.368(11) .
C100 C101 1.376(9) .
C100 O44 1.414(6) .
C103 C104 1.452(6) .
C103 O43 1.455(4) .
C103 C105 1.492(5) .
C106 O42 1.405(4) .
C106 C107 1.440(8) .
C106 C108 1.465(6) .
O8 P1 1.524(2) 2_666
O10 Ti3 1.757(2) 2_666
O22 Ti5 1.762(2) 2_657
O24 P2 1.521(3) 2_657
O25 Ti9 1.8588(17) 2_456
O28 Ti8 1.937(2) 2_456
O39 Ti10 1.925(2) 2_567
O47 Ti12 1.858(2) 2_567

loop_
_platon_squeeze_void_nr
_platon_squeeze_void_average_x
_platon_squeeze_void_average_y
_platon_squeeze_void_average_z
_platon_squeeze_void_volume
_platon_squeeze_void_count_electrons
1 -0.021 0.065 0.003 30.6 0.1
2 0.020 0.935 -0.003 30.6 -0.2
3 -0.046 0.272 0.281 517.1 1.5
4 0.000 0.000 0.500 13.0 0.2
5 0.046 0.728 0.719 516.3 0.6
6 0.014 0.212 0.894 7.3 0.1
7 0.066 0.678 0.351 18.9 0.4
8 0.065 0.841 0.163 9.5 0.1
9 0.153 0.962 0.227 7.3 -0.3
10 0.271 0.692 0.283 9.8 0.0
11 0.319 0.811 0.076 7.3 0.1
12 0.382 0.387 0.927 10.9 0.0
13 0.438 0.685 0.928 14.5 0.3
14 0.417 0.856 0.295 7.0 0.2
15 0.562 0.315 0.072 13.9 0.0
16 0.583 0.144 0.705 7.0 0.3
17 0.618 0.613 0.073 10.9 0.2
18 0.680 0.189 0.924 7.3 0.2
19 0.729 0.308 0.717 9.8 0.1
20 0.847 0.038 0.773 7.3 -0.2
21 0.934 0.321 0.649 18.9 0.5
22 0.929 0.155 0.833 7.6 0.0
23 0.980 0.784 0.101 5.4 0.0
